data_7704875
loop_
_publ_author_name
'Kadakia, Rahul T.'
'Xie, Da'
'Guo, Hongyu'
'Bouley, Bailey'
'Yu, Meng'
'Que, Emily L.'

_publ_section_title
;
 Responsive fluorinated nanoemulsions for <sup>19</sup>F magnetic
 resonance detection of cellular hypoxia.
;
_journal_issue 45
_journal_name_full 'Dalton transactions (Cambridge, England : 2003)'
_journal_page_first 16419
_journal_page_last 16424
_journal_paper_doi 10.1039/d0dt01182g
_journal_volume 49
_journal_year 2020
_chemical_absolute_configuration ad
_chemical_formula_moiety 'C28 H33 Cu F18 N7 O9 S2'
_chemical_formula_sum 'C28 H33 Cu F18 N7 O9 S2'
_chemical_formula_weight 1081.27
_chemical_name_common CuATSMF18Glu
_chemical_name_systematic CuL1
_space_group_crystal_system orthorhombic
_space_group_IT_number 18
_space_group_name_Hall 'P 2 2ab'
_space_group_name_H-M_alt 'P 21 21 2'
_atom_sites_solution_hydrogens mixed
_audit_creation_date 2020-05-14
_audit_creation_method
;
Olex2 1.3
(compiled 2020.02.04 svn.rd84adfe8 for OlexSys, GUI svn.r6032)
;
_audit_update_record
;
2020-07-04 deposited with the CCDC.	2020-07-15 downloaded from the CCDC.
;
_cell_angle_alpha 90
_cell_angle_beta 90
_cell_angle_gamma 90
_cell_formula_units_Z 12
_cell_length_a 38.4703(7)
_cell_length_b 32.8730(7)
_cell_length_c 11.9611(3)
_cell_measurement_reflns_used 7457
_cell_measurement_temperature 100.02(12)
_cell_measurement_theta_max 65.5300
_cell_measurement_theta_min 2.6300
_cell_volume 15126.4(6)
_computing_cell_refinement 'CrysAlisPro 1.171.38.46 (Rigaku OD, 2015)'
_computing_data_collection 'CrysAlisPro 1.171.38.46 (Rigaku OD, 2015)'
_computing_data_reduction 'CrysAlisPro 1.171.38.46 (Rigaku OD, 2015)'
_computing_molecular_graphics 'Olex2 1.3 (Dolomanov et al., 2009)'
_computing_publication_material 'Olex2 1.3 (Dolomanov et al., 2009)'
_computing_structure_refinement 'SHELXL 2018/3 (Sheldrick, 2015)'
_computing_structure_solution 'ShelXT (Sheldrick, 2015)'
_diffrn_ambient_temperature 100.15
_diffrn_detector_area_resol_mean 5.2940
_diffrn_detector_type AtlasS2
_diffrn_measured_fraction_theta_full 0.999
_diffrn_measured_fraction_theta_max 0.999
_diffrn_measurement_details
;
List of Runs (angles in degrees, time in seconds):

  # Type    Start    End  Width  t~exp~   \w     \q     \k     \f   Frames
#--------------------------------------------------------------------------
  1  \w     11.00  36.00   1.00    7.50    --  -42.42  19.00 -60.00   25
  2  \w    -75.00 -35.00   1.00    7.50    --  -42.42  19.00 -60.00   40
  3  \w   -102.00 -55.00   1.00    7.50    --  -42.42 144.00  37.00   47
  4  \w   -113.00 -39.00   1.00    7.50    --  -42.42 -38.00 120.00   74
  5  \w     87.00 176.00   1.00   20.00    --  111.00  45.00 120.00   89
  6  \w     39.00  84.00   1.00   20.00    --  111.00 -94.00-180.00   45
  7  \w     84.00 109.00   1.00   20.00    --  111.00 -94.00 120.00   25
  8  \w     93.00 118.00   1.00   20.00    --  111.00  45.00  60.00   25
  9  \w     42.00  69.00   1.00   20.00    --  111.00 -94.00 120.00   27
 10  \w    146.00 178.00   1.00   20.00    --  111.00  45.00  60.00   32
 11  \w     30.00 104.00   1.00   20.00    --  111.00 -94.00  90.00   74
 12  \w     30.00  89.00   1.00   20.00    --  111.00 -94.00-150.00   59
 13  \w     31.00  65.00   1.00   20.00    --  111.00 -15.00 -60.00   34
;
_diffrn_measurement_device 'four-circle diffractometer'
_diffrn_measurement_device_type 'SuperNova, Dual, Cu at zero, AtlasS2'
_diffrn_measurement_method '\w scans'
_diffrn_radiation_type CuK\a
_diffrn_radiation_wavelength 1.54184
_diffrn_reflns_av_R_equivalents 0.0752
_diffrn_reflns_av_unetI/netI 0.0921
_diffrn_reflns_Laue_measured_fraction_full 0.999
_diffrn_reflns_Laue_measured_fraction_max 0.999
_diffrn_reflns_limit_h_max 41
_diffrn_reflns_limit_h_min -45
_diffrn_reflns_limit_k_max 39
_diffrn_reflns_limit_k_min -38
_diffrn_reflns_limit_l_max 10
_diffrn_reflns_limit_l_min -14
_diffrn_reflns_number 50033
_diffrn_reflns_point_group_measured_fraction_full 0.937
_diffrn_reflns_point_group_measured_fraction_max 0.937
_diffrn_reflns_theta_full 66.600
_diffrn_reflns_theta_max 66.600
_diffrn_reflns_theta_min 2.662
_exptl_absorpt_coefficient_mu 2.448
_exptl_absorpt_correction_T_max 1.00
_exptl_absorpt_correction_T_min 0.255
_exptl_absorpt_correction_type 'gaussian and multi-scan'
_exptl_absorpt_process_details
; 
CrysAlisPro 1.171.40.67a (Rigaku Oxford Diffraction, 2019)
Numerical absorption correction based on gaussian integration over
			a multifaceted crystal model
Empirical absorption correction using spherical harmonics,
 implemented in SCALE3 ABSPACK scaling algorithm. 
;
_exptl_crystal_colour 'clear red'
_exptl_crystal_colour_lustre clear
_exptl_crystal_colour_primary red
_exptl_crystal_density_diffrn 1.424
_exptl_crystal_description plate
_exptl_crystal_F_000 6540
_exptl_crystal_size_max 0.121
_exptl_crystal_size_mid 0.071
_exptl_crystal_size_min 0.058
_refine_diff_density_max 0.775
_refine_diff_density_min -0.653
_refine_diff_density_rms 0.074
_refine_ls_abs_structure_details
;
 Flack x determined using 5437 quotients [(I+)-(I-)]/[(I+)+(I-)]
 (Parsons, Flack and Wagner, Acta Cryst. B69 (2013) 249-259).
;
_refine_ls_abs_structure_Flack 0.01(2)
_refine_ls_extinction_method none
_refine_ls_goodness_of_fit_ref 1.043
_refine_ls_hydrogen_treatment constr
_refine_ls_matrix_type full
_refine_ls_number_parameters 2108
_refine_ls_number_reflns 25049
_refine_ls_number_restraints 1936
_refine_ls_restrained_S_all 1.055
_refine_ls_R_factor_all 0.0930
_refine_ls_R_factor_gt 0.0738
_refine_ls_shift/su_max 0.007
_refine_ls_shift/su_mean 0.000
_refine_ls_structure_factor_coef Fsqd
_refine_ls_weighting_details 'w=1/[\s^2^(Fo^2^)+(0.0912P)^2^] where P=(Fo^2^+2Fc^2^)/3'
_refine_ls_weighting_scheme calc
_refine_ls_wR_factor_gt 0.1796
_refine_ls_wR_factor_ref 0.1950
_reflns_Friedel_coverage 0.728
_reflns_Friedel_fraction_full 0.865
_reflns_Friedel_fraction_max 0.865
_reflns_number_gt 18809
_reflns_number_total 25049
_reflns_threshold_expression 'I > 2\s(I)'
_cod_data_source_file d0dt01182g2.cif
_cod_data_source_block cuatsmf18glucose
_cod_depositor_comments 'Adding full bibliography for 7704875.cif.'
_cod_original_cell_volume 15126.4(5)
_cod_database_code 7704875
_shelx_shelxl_version_number 2018/3
_shelx_space_group_comment
;
The symmetry employed for this shelxl refinement is uniquely defined
by the following loop, which should always be used as a source of
symmetry information in preference to the above space-group names.
They are only intended as comments.
;
_shelx_estimated_absorpt_t_max 0.871
_shelx_estimated_absorpt_t_min 0.756
_olex2_refinement_description
;
1. Fixed Uiso
 At 1.2 times of:
  All C(H) groups, All C(H,H) groups, All N(H) groups
 At 1.5 times of:
  All C(H,H,H) groups, All O(H) groups
2. Restrained distances
 C12-F10 = C12-F11 = C13-F16 = C13-F17 = C13-F18 = C14-F14 = C14-F15
 1.32 with sigma of 0.02
 C45-F31 = C45-F32 = C45-F33 = C46-F28 = C46-F29 = C46-F30 = C47-F34 = C47-F35
 = C47-F36
 1.32 with sigma of 0.02
 C68-F49 = C68-F50 = C68-F51 = C69-F52 = C69-F53 = C69-F54 = C70-F46 = C70-F47
 = C70-F48
 1.32 with sigma of 0.02
 F43-F44 = F43-F45 = F44-F45 = F37-F38 = F37-F39 = F38-F39 = F40-F41 = F40-F42
 = F41-F42
 2.12 with sigma of 0.02
 F22-F23 = F22-F24 = F23-F24 = F19-F20 = F19-F21 = F20-F21 = F25-F26 = F25-F27
 = F26-F27
 2.12 with sigma of 0.02
 F10-F11 = F10-F12 = F11-F12 = F14-F15 = F17-F18 = F17-F18
 2.12 with sigma of 0.02
 C73-F43 = C73-F44 = C73-F45 = C74-F37 = C74-F38 = C74-F39 = C75-F41 = C75-F42
 = C75-F40
 1.32 with sigma of 0.02
 C40-F22 = C40-F23 = C40-F24 = C41-F25 = C41-F26 = C41-F27 = C42-F19 = C42-F20
 = C42-F21
 1.32 with sigma of 0.02
 F49-F50 = F49-F51 = F50-F51 = F52-F53 = F52-F54 = F53-F54 = F46-F47 = F46-F48
 = F47-F48
 2.12 with sigma of 0.02
 C26-C27
 1.52 with sigma of 0.02
 C26-C25
 1.52 with sigma of 0.02
 F14-C14 \\sim F14A-C14
 with sigma of 0.02
 F21-C42 \\sim F21A-C42
 with sigma of 0.02
 C14-F13 \\sim C14-F13A
 with sigma of 0.02
 F20-C42 \\sim F20A-C42
 with sigma of 0.02
 F49-C68 \\sim F49A-C68
 with sigma of 0.02
 F25-C41 \\sim F25A-C41
 with sigma of 0.02
 F50-C68 \\sim F50A-C68
 with sigma of 0.02
 F26-C41 \\sim F26A-C41
 with sigma of 0.02
 F16-C13 \\sim F16A-C13
 with sigma of 0.02
 F27-C41 \\sim F27A-C41
 with sigma of 0.02
 F17-C13 \\sim F17A-C13
 with sigma of 0.02
 F51-C68 \\sim F51A-C68
 with sigma of 0.02
 F15-C14 \\sim F15A-C14
 with sigma of 0.02
 F18-C13 \\sim F18A-C13
 with sigma of 0.02
 F19-C42 \\sim F19A-C42
 with sigma of 0.02
 F47-C70 \\sim F47A-C70
 with sigma of 0.02
 F48-C70 \\sim F48A-C70
 with sigma of 0.02
 F46-C70 \\sim F46A-C70
 with sigma of 0.02
 F41-C75 \\sim F41A-C75
 with sigma of 0.02
 F40-C75 \\sim F40A-C75
 with sigma of 0.02
 F37-C74 \\sim F37A-C74
 with sigma of 0.02
 F43-C73 \\sim F43A-C73
 with sigma of 0.02
 F38-C74 \\sim F38A-C74
 with sigma of 0.02
 F39-C74 \\sim F39A-C74
 with sigma of 0.02
 F44-C73 \\sim F44A-C73
 with sigma of 0.02
 F42-C75 \\sim F42A-C75
 with sigma of 0.02
 F45-C73 \\sim F45A-C73
 with sigma of 0.02
 F12-C12 \\sim F12A-C12
 with sigma of 0.02
 F54-C69 \\sim F54A-C69
 with sigma of 0.02
 F11-C12 \\sim F11A-C12
 with sigma of 0.02
 F10-C12 \\sim F10A-C12
 with sigma of 0.02
 F52-C69 \\sim F52A-C69
 with sigma of 0.02
 F53-C69 \\sim F53A-C69
 with sigma of 0.02
 O6-C24 \\sim O6A-C24
 with sigma of 0.04
 O6-C25 \\sim O6A-C25A
 with sigma of 0.02
 C24-C25 \\sim C24-C25A
 with sigma of 0.02
 C26-O7 \\sim C26A-O7A
 with sigma of 0.01
 O6-C26 \\sim O6A-C26A
 with sigma of 0.01
 C24-C26 \\sim C24-C26A
 with sigma of 0.01
 C26-O10 \\sim C26A-O10
 with sigma of 0.01
3. Uiso/Uaniso restraints and constraints
F1 \\sim F2 \\sim F3 \\sim F4 \\sim F5 \\sim F6 \\sim F7 \\sim F8 \\sim F9
\\sim F10 \\sim F11 \\sim F12 \\sim F14 \\sim F15 \\sim F16 \\sim F17 \\sim F18
\\sim F37 \\sim F38 \\sim F39 \\sim F40 \\sim F41 \\sim F42 \\sim F43 \\sim F44
\\sim F45 \\sim F46 \\sim F47 \\sim F48 \\sim F49 \\sim F50 \\sim F51 \\sim F52
\\sim F53 \\sim F54 \\sim F19 \\sim F20 \\sim F21 \\sim F22 \\sim F23 \\sim F24
\\sim F25 \\sim F26 \\sim F27 \\sim F28 \\sim F29 \\sim F30 \\sim F31 \\sim F32
\\sim F33 \\sim F34 \\sim F35 \\sim F36 \\sim F13 \\sim F15A \\sim F14A \\sim
F13A \\sim F16A \\sim F17A \\sim F18A \\sim F21A \\sim F20A \\sim F19A \\sim
F26A \\sim F25A \\sim F27A \\sim F50A \\sim F49A \\sim F51A \\sim F47A \\sim
F46A \\sim F48A \\sim F40A \\sim F42A \\sim F41A \\sim F43A \\sim F44A \\sim
F45A \\sim F38A \\sim F39A \\sim F37A \\sim F54A \\sim F53A \\sim F52A \\sim
F10A \\sim F12A \\sim F11A: within 2A with sigma of 0.01 and sigma for terminal
atoms of 0.02 within 2A
All non-hydrogen atoms restrained to be isotropic: with sigma of 0.01 and sigma
for terminal atoms of 0.02
Uanis(O6A) = Uanis(O6)
Uanis(C25) = Uanis(C25A)
Uanis(O7) = Uanis(O7A)
4. Others
 Sof(F15A)=Sof(F14A)=Sof(F13A)=1-FVAR(1)
 Sof(F14)=Sof(F15)=Sof(F13)=FVAR(1)
 Sof(F16A)=Sof(F17A)=Sof(F18A)=1-FVAR(2)
 Sof(F16)=Sof(F17)=Sof(F18)=FVAR(2)
 Sof(F21A)=Sof(F20A)=Sof(F19A)=1-FVAR(3)
 Sof(F19)=Sof(F20)=Sof(F21)=FVAR(3)
 Sof(F26A)=Sof(F25A)=Sof(F27A)=1-FVAR(4)
 Sof(F25)=Sof(F26)=Sof(F27)=FVAR(4)
 Sof(F50A)=Sof(F49A)=Sof(F51A)=1-FVAR(5)
 Sof(F49)=Sof(F50)=Sof(F51)=FVAR(5)
 Sof(F47A)=Sof(F46A)=Sof(F48A)=1-FVAR(6)
 Sof(F46)=Sof(F47)=Sof(F48)=FVAR(6)
 Sof(F40A)=Sof(F42A)=Sof(F41A)=1-FVAR(7)
 Sof(F40)=Sof(F41)=Sof(F42)=FVAR(7)
 Sof(F43A)=Sof(F44A)=Sof(F45A)=1-FVAR(8)
 Sof(F43)=Sof(F44)=Sof(F45)=FVAR(8)
 Sof(F38A)=Sof(F39A)=Sof(F37A)=1-FVAR(9)
 Sof(F37)=Sof(F38)=Sof(F39)=FVAR(9)
 Sof(F54A)=Sof(F53A)=Sof(F52A)=1-FVAR(10)
 Sof(F52)=Sof(F53)=Sof(F54)=FVAR(10)
 Sof(F10A)=Sof(F12A)=Sof(F11A)=1-FVAR(11)
 Sof(F10)=Sof(F11)=Sof(F12)=FVAR(11)
 Sof(H24A)=Sof(C25A)=Sof(H25A)=Sof(O6A)=Sof(H6AA)=1-FVAR(12)
 Sof(O6)=Sof(H6)=Sof(H24)=Sof(C25)=Sof(H25)=FVAR(12)
 Fixed Sof: H27(0.68) H27A(0.32) C26(0.68) H26(0.68) O7(0.68) H7A(0.68)
 O7A(0.32) H7AA(0.32) C26A(0.32) H26A(0.32)
5.a Free rotating group:
 O9(H9)
5.b Ternary CH refined with riding coordinates:
 C23(H23), C24(H24), C24(H24A), C25(H25), C27(H27), C27(H27A), C79(H79),
 C80(H80), C81(H81), C82(H82), C83(H83), C51(H51), C52(H52), C53(H53), C54(H54),
  C56(H56), C25A(H25A), C26(H26), C26A(H26A)
5.c Secondary CH2 refined with riding coordinates:
 C8(H8A,H8B), C10(H10A,H10B), C15(H15A,H15B), C20(H20A,H20B), C21(H21A,H21B),
 C28(H28A,H28B), C64(H64A,H64B), C66(H66A,H66B), C71(H71A,H71B), C76(H76A,H76B),
  C77(H77A,H77B), C84(H84A,H84B), C36(H36A,H36B), C38(H38A,H38B), C43(H43A,
 H43B), C48(H48A,H48B), C49(H49A,H49B), C55(H55A,H55B)
5.d Aromatic/amide H refined with riding coordinates:
 N1(H1), N6(H6A), N7(H7), N15(H15), N20(H20), N21(H21), N8(H8), N13(H13),
 N14(H14)
5.e Idealised Me refined as rotating group:
 C1(H1A,H1B,H1C), C3(H3A,H3B,H3C), C6(H6B,H6C,H6D), C57(H57A,H57B,H57C),
 C59(H59A,H59B,H59C), C62(H62A,H62B,H62C), C29(H29A,H29B,H29C), C32(H32A,H32B,
 H32C), C34(H34A,H34B,H34C)
5.f Idealised tetrahedral OH refined as rotating group:
 O5(H5), O6(H6), O24(H24B), O25(H25B), O26(H26B), O27(H27B), O15(H15C),
 O16(H16), O17(H17), O18(H18), O6A(H6AA), O7(H7A), O7A(H7AA)
;
_smtbx_masks_void_probe_radius 1.2
_smtbx_masks_void_truncation_radius 1.2
_olex2_submission_special_instructions 'No special instructions were received'
_oxdiff_exptl_absorpt_empirical_details
;
Empirical correction (ABSPACK) includes:
- Absorption correction using spherical harmonics
- Frame scaling
;

loop_
_space_group_symop_operation_xyz
'x, y, z'
'-x, -y, z'
'-x+1/2, y+1/2, -z'
'x+1/2, -y+1/2, -z'

loop_
_atom_site_label
_atom_site_type_symbol
_atom_site_fract_x
_atom_site_fract_y
_atom_site_fract_z
_atom_site_U_iso_or_equiv
_atom_site_adp_type
_atom_site_occupancy
_atom_site_site_symmetry_order
_atom_site_calc_flag
_atom_site_refinement_flags_posn
_atom_site_refinement_flags_adp
_atom_site_refinement_flags_occupancy
_atom_site_disorder_assembly
_atom_site_disorder_group
Cu1 Cu 0.74291(4) 0.24858(4) 0.61724(11) 0.0418(3) Uani 1 1 d . U . . .
Cu3 Cu 0.73393(3) 0.23656(4) 0.32482(11) 0.0395(3) Uani 1 1 d . U . . .
S1 S 0.73142(7) 0.18742(7) 0.5392(2) 0.0523(6) Uani 1 1 d . U . . .
S2 S 0.69419(6) 0.28593(7) 0.6178(2) 0.0467(5) Uani 1 1 d . U . . .
S5 S 0.77020(6) 0.28188(7) 0.40546(19) 0.0429(5) Uani 1 1 d . U . . .
S6 S 0.67903(6) 0.26127(7) 0.3286(2) 0.0452(5) Uani 1 1 d . U . . .
F1 F 0.80216(18) 0.4149(2) 0.9682(6) 0.0662(16) Uani 1 1 d . U . . .
F2 F 0.82333(16) 0.4710(3) 0.9001(7) 0.081(2) Uani 1 1 d . U . . .
F3 F 0.8139(2) 0.4655(3) 1.0749(6) 0.082(2) Uani 1 1 d . U . . .
F4 F 0.7468(2) 0.42699(19) 1.1031(5) 0.0688(18) Uani 1 1 d . U . . .
F5 F 0.7514(2) 0.4901(2) 1.1490(5) 0.080(2) Uani 1 1 d . U . . .
F6 F 0.70864(18) 0.4697(2) 1.0479(6) 0.0711(18) Uani 1 1 d . U . . .
F7 F 0.7873(2) 0.5377(2) 1.0020(6) 0.075(2) Uani 1 1 d . U . . .
F8 F 0.73460(17) 0.53560(16) 0.9421(5) 0.0584(15) Uani 1 1 d . U . . .
F9 F 0.77700(18) 0.52466(19) 0.8291(6) 0.0648(16) Uani 1 1 d . U . . .
F10 F 0.7849(7) 0.5221(5) 0.5688(13) 0.067(5) Uani 0.56(4) 1 d D U P A 1
F11 F 0.7567(5) 0.5042(9) 0.424(2) 0.081(6) Uani 0.56(4) 1 d D U P A 1
F12 F 0.8141(5) 0.5038(6) 0.432(2) 0.069(5) Uani 0.56(4) 1 d D U P A 1
F14 F 0.8019(5) 0.4215(5) 0.3496(16) 0.083(5) Uani 0.59(2) 1 d D U P B 1
F15 F 0.7642(5) 0.3855(4) 0.4320(11) 0.073(4) Uani 0.59(2) 1 d D U P B 1
F16 F 0.8147(4) 0.3948(4) 0.5799(14) 0.082(4) Uani 0.625(19) 1 d D U P C 1
F17 F 0.8157(4) 0.4513(5) 0.6800(10) 0.088(4) Uani 0.625(19) 1 d D U P C 1
F18 F 0.8440(4) 0.4473(7) 0.5262(15) 0.082(5) Uani 0.625(19) 1 d D U P C 1
F37 F 0.6264(5) 0.0706(6) 0.5841(11) 0.122(5) Uani 0.73(3) 1 d D U P D 1
F38 F 0.6226(4) 0.1317(4) 0.5276(11) 0.085(4) Uani 0.73(3) 1 d D U P D 1
F39 F 0.6531(4) 0.0895(7) 0.4322(15) 0.115(6) Uani 0.73(3) 1 d D U P D 1
F40 F 0.5575(7) 0.0417(6) 0.547(3) 0.113(7) Uani 0.57(3) 1 d D U P E 1
F41 F 0.5298(4) 0.0824(6) 0.4379(12) 0.085(5) Uani 0.57(3) 1 d D U P E 1
F42 F 0.5580(7) 0.1066(7) 0.5703(19) 0.092(6) Uani 0.57(3) 1 d D U P E 1
F43 F 0.6162(6) 0.0166(5) 0.4123(17) 0.134(6) Uani 0.68(2) 1 d D U P F 1
F44 F 0.6205(6) 0.0510(6) 0.2629(14) 0.113(6) Uani 0.68(2) 1 d D U P F 1
F45 F 0.5705(4) 0.0318(4) 0.3133(17) 0.122(5) Uani 0.68(2) 1 d D U P F 1
F46 F 0.5736(3) 0.0324(3) 0.0154(10) 0.074(4) Uani 0.620(15) 1 d D U P G 1
F47 F 0.5573(3) 0.0515(4) -0.1411(10) 0.068(4) Uani 0.620(15) 1 d D U P G 1
F48 F 0.5310(4) 0.0764(5) 0.0025(14) 0.067(5) Uani 0.620(15) 1 d D U P G 1
F49 F 0.5506(3) 0.1377(4) -0.1343(12) 0.060(3) Uani 0.618(13) 1 d D U P H 1
F50 F 0.5951(4) 0.1206(4) -0.2326(8) 0.074(4) Uani 0.618(13) 1 d D U P H 1
F51 F 0.5989(3) 0.1648(3) -0.1059(9) 0.070(3) Uani 0.618(13) 1 d D U P H 1
F52 F 0.6320(9) 0.0577(10) -0.1550(16) 0.059(7) Uani 0.35(2) 1 d D U P I 1
F53 F 0.6540(5) 0.0924(8) -0.023(3) 0.087(7) Uani 0.35(2) 1 d D U P I 1
F54 F 0.6232(7) 0.0406(6) 0.0105(17) 0.076(6) Uani 0.35(2) 1 d D U P I 1
O1 O 0.7537(2) 0.4513(2) 0.5966(6) 0.0575(18) Uani 1 1 d . U . . .
O2 O 0.75125(16) 0.44856(18) 0.8729(5) 0.0423(14) Uani 1 1 d . U . . .
O3 O 0.65171(18) 0.4461(2) 0.7189(7) 0.0585(18) Uani 1 1 d . U . . .
O4 O 0.6631(2) 0.5269(3) 0.7364(8) 0.071(2) Uani 1 1 d . U . . .
O5 O 0.6527(2) 0.5915(2) 0.4635(7) 0.066(2) Uani 1 1 d . U . . .
H5 H 0.648268 0.567294 0.445672 0.099 Uiso 1 1 calc R U . . .
O6 O 0.6341(6) 0.6756(6) 0.4488(19) 0.066(5) Uani 0.59(4) 1 d D U P J 1
H6 H 0.634217 0.660068 0.393096 0.098 Uiso 0.59(4) 1 calc R U P J 1
O9 O 0.5365(2) 0.6519(3) 0.7428(8) 0.069(2) Uani 1 1 d G U . . .
H9 H 0.523862 0.642292 0.793719 0.104 Uiso 1 1 d G U . . .
O10 O 0.59331(17) 0.6039(2) 0.6971(6) 0.0483(15) Uani 1 1 d D U . . .
O20 O 0.59591(15) 0.11565(18) 0.0655(5) 0.0384(13) Uani 1 1 d . U . . .
O21 O 0.5843(2) 0.1160(2) 0.3507(6) 0.0599(19) Uani 1 1 d . U . . .
O22 O 0.54561(19) 0.2192(2) 0.1990(6) 0.0518(16) Uani 1 1 d . U . . .
O23 O 0.57583(19) 0.2846(2) 0.3165(8) 0.066(2) Uani 1 1 d . U . . .
O24 O 0.4771(2) 0.3676(2) 0.3847(7) 0.0622(19) Uani 1 1 d . U . . .
H24B H 0.464810 0.347036 0.370726 0.093 Uiso 1 1 calc R U . . .
O25 O 0.47406(18) 0.4179(2) 0.5785(7) 0.0593(19) Uani 1 1 d . U . . .
H25B H 0.462588 0.400020 0.612690 0.089 Uiso 1 1 calc R U . . .
O26 O 0.54171(19) 0.4335(2) 0.6733(8) 0.065(2) Uani 1 1 d . U . . .
H26B H 0.525687 0.442739 0.713738 0.098 Uiso 1 1 calc R U . . .
O27 O 0.6212(2) 0.3494(3) 0.6379(9) 0.078(3) Uani 1 1 d . U . . .
H27B H 0.626162 0.328828 0.676239 0.117 Uiso 1 1 calc R U . . .
O28 O 0.55316(18) 0.3346(2) 0.5402(7) 0.0535(17) Uani 1 1 d . U . . .
N1 N 0.7828(3) 0.1333(2) 0.5151(8) 0.060(2) Uani 1 1 d . U . . .
H1 H 0.804371 0.124725 0.522571 0.072 Uiso 1 1 calc R U . . .
N2 N 0.8001(2) 0.1900(2) 0.6046(6) 0.0438(17) Uani 1 1 d . U . . .
N3 N 0.7892(2) 0.2256(2) 0.6443(6) 0.0405(17) Uani 1 1 d . U . . .
N4 N 0.7623(2) 0.2920(2) 0.7127(6) 0.0410(17) Uani 1 1 d . U . . .
N5 N 0.7435(2) 0.3254(2) 0.7444(6) 0.0384(16) Uani 1 1 d . U . . .
N6 N 0.6901(2) 0.3551(2) 0.7308(6) 0.0401(16) Uani 1 1 d . U . . .
H6A H 0.668437 0.354438 0.706994 0.048 Uiso 1 1 calc R U . . .
N7 N 0.6176(2) 0.5442(2) 0.6293(8) 0.0481(19) Uani 1 1 d . U . . .
H7 H 0.600243 0.535167 0.588290 0.058 Uiso 1 1 calc R U . . .
N15 N 0.8378(2) 0.2652(2) 0.4230(6) 0.0452(17) Uani 1 1 d . U . . .
H15 H 0.855173 0.247871 0.420198 0.054 Uiso 1 1 calc R U . . .
N16 N 0.8090(2) 0.2177(2) 0.3272(6) 0.0436(17) Uani 1 1 d . U . . .
N17 N 0.77651(18) 0.2055(2) 0.2910(6) 0.0394(16) Uani 1 1 d . U . . .
N18 N 0.7139(2) 0.1930(2) 0.2349(7) 0.0435(17) Uani 1 1 d . U . . .
N19 N 0.67918(19) 0.1905(2) 0.2072(6) 0.0383(16) Uani 1 1 d . U . . .
N20 N 0.62833(19) 0.2247(2) 0.2171(7) 0.0434(17) Uani 1 1 d . U . . .
H20 H 0.616307 0.245075 0.245221 0.052 Uiso 1 1 calc R U . . .
N21 N 0.5237(3) 0.3007(3) 0.3942(9) 0.064(2) Uani 1 1 d . U . . .
H21 H 0.503175 0.290414 0.410753 0.077 Uiso 1 1 calc R U . . .
C1 C 0.7564(3) 0.1058(3) 0.4585(11) 0.065(3) Uani 1 1 d . U . . .
H1A H 0.741167 0.122223 0.410749 0.098 Uiso 1 1 calc R U . . .
H1B H 0.742438 0.091969 0.515493 0.098 Uiso 1 1 calc R U . . .
H1C H 0.768549 0.085582 0.412827 0.098 Uiso 1 1 calc R U . . .
C2 C 0.7747(3) 0.1684(3) 0.5522(8) 0.046(2) Uani 1 1 d . U . . .
C3 C 0.8462(3) 0.2379(4) 0.7328(9) 0.059(3) Uani 1 1 d . U . . .
H3A H 0.847415 0.208627 0.748434 0.089 Uiso 1 1 calc R U . . .
H3B H 0.853832 0.253092 0.798844 0.089 Uiso 1 1 calc R U . . .
H3C H 0.861377 0.244369 0.669471 0.089 Uiso 1 1 calc R U . . .
C4 C 0.8104(3) 0.2490(3) 0.7055(7) 0.045(2) Uani 1 1 d . U . . .
C5 C 0.7938(3) 0.2869(3) 0.7444(8) 0.045(2) Uani 1 1 d . U . . .
C6 C 0.8137(3) 0.3179(3) 0.8111(8) 0.046(2) Uani 1 1 d . U . . .
H6B H 0.822186 0.339343 0.761170 0.069 Uiso 1 1 calc R U . . .
H6C H 0.833518 0.304660 0.847698 0.069 Uiso 1 1 calc R U . . .
H6D H 0.798464 0.329820 0.867918 0.069 Uiso 1 1 calc R U . . .
C7 C 0.7107(2) 0.3243(3) 0.7044(8) 0.041(2) Uani 1 1 d . U . . .
C8 C 0.7011(3) 0.3901(3) 0.7970(8) 0.044(2) Uani 1 1 d . U . . .
H8A H 0.720866 0.381607 0.844781 0.053 Uiso 1 1 calc R U . . .
H8B H 0.681788 0.397924 0.847190 0.053 Uiso 1 1 calc R U . . .
C9 C 0.7120(2) 0.4272(3) 0.7305(8) 0.0393(19) Uani 1 1 d . U . . .
C10 C 0.7434(3) 0.4151(3) 0.6602(7) 0.043(2) Uani 1 1 d . U . . .
H10A H 0.762649 0.405928 0.708831 0.051 Uiso 1 1 calc R U . . .
H10B H 0.737170 0.392632 0.608739 0.051 Uiso 1 1 calc R U . . .
C11 C 0.7824(3) 0.4514(3) 0.5251(9) 0.055(2) Uani 1 1 d . U . . .
C12 C 0.7838(4) 0.4947(4) 0.4842(10) 0.070(3) Uani 1 1 d D U . . .
C13 C 0.8156(3) 0.4351(4) 0.5731(10) 0.078(4) Uani 1 1 d D U . . .
C14 C 0.7756(4) 0.4242(4) 0.4182(12) 0.079(4) Uani 1 1 d D U . . .
C15 C 0.7212(2) 0.4616(3) 0.8075(8) 0.045(2) Uani 1 1 d . U . . .
H15A H 0.727003 0.486330 0.763914 0.053 Uiso 1 1 calc R U . . .
H15B H 0.701450 0.467955 0.857494 0.053 Uiso 1 1 calc R U . . .
C16 C 0.7640(3) 0.4728(3) 0.9601(9) 0.048(2) Uani 1 1 d . U . . .
C17 C 0.7430(3) 0.4641(3) 1.0696(10) 0.061(3) Uani 1 1 d . U . . .
C18 C 0.7656(3) 0.5176(3) 0.9329(10) 0.062(3) Uani 1 1 d . U . . .
C19 C 0.8015(3) 0.4555(4) 0.9768(10) 0.062(3) Uani 1 1 d . U . . .
C20 C 0.6830(3) 0.4417(3) 0.6571(8) 0.046(2) Uani 1 1 d . U . . .
H20A H 0.689431 0.468175 0.623534 0.055 Uiso 1 1 calc R U . . .
H20B H 0.679380 0.421979 0.595688 0.055 Uiso 1 1 calc R U . . .
C21 C 0.6266(3) 0.4725(3) 0.6689(11) 0.061(3) Uani 1 1 d . U . . .
H21A H 0.603829 0.468904 0.706260 0.073 Uiso 1 1 calc R U . . .
H21B H 0.623790 0.465501 0.588952 0.073 Uiso 1 1 calc R U . . .
C22 C 0.6383(3) 0.5168(3) 0.6799(9) 0.053(2) Uani 1 1 d . U . . .
C23 C 0.6220(3) 0.5854(3) 0.6383(8) 0.047(2) Uani 1 1 d . U . . .
H23 H 0.643874 0.590793 0.681145 0.056 Uiso 1 1 calc R U . . .
C24 C 0.6242(3) 0.6078(3) 0.5256(9) 0.053(2) Uani 1 1 d D U . . .
H24 H 0.601959 0.605070 0.483033 0.064 Uiso 0.59(4) 1 calc R U P J 1
H24A H 0.602700 0.600288 0.483471 0.064 Uiso 0.41(4) 1 calc R U P J 2
C25 C 0.6322(7) 0.6519(5) 0.549(2) 0.059(5) Uani 0.59(4) 1 d D U P J 1
H25 H 0.655020 0.653704 0.588799 0.071 Uiso 0.59(4) 1 calc R U P J 1
C27 C 0.5986(3) 0.6450(4) 0.7195(11) 0.069(3) Uani 1 1 d D U . . .
H27 H 0.620432 0.646547 0.764592 0.083 Uiso 0.68 1 calc R U P K 1
H27A H 0.622211 0.650762 0.750562 0.083 Uiso 0.32 1 calc R U P L 2
C28 C 0.5700(3) 0.6583(5) 0.7956(12) 0.076(4) Uani 1 1 d . U . . .
H28A H 0.571193 0.642731 0.866329 0.091 Uiso 1 1 calc R U . . .
H28B H 0.572891 0.687543 0.813700 0.091 Uiso 1 1 calc R U . . .
C57 C 0.8449(3) 0.3048(3) 0.4743(10) 0.061(3) Uani 1 1 d . U . . .
H57A H 0.846492 0.325636 0.415901 0.091 Uiso 1 1 calc R U . . .
H57B H 0.866899 0.303527 0.515405 0.091 Uiso 1 1 calc R U . . .
H57C H 0.826033 0.311769 0.525985 0.091 Uiso 1 1 calc R U . . .
C58 C 0.8072(2) 0.2526(2) 0.3795(7) 0.0392(18) Uani 1 1 d . U . . .
C59 C 0.8006(3) 0.1424(3) 0.2048(10) 0.055(3) Uani 1 1 d . U . . .
H59A H 0.801943 0.139080 0.123455 0.082 Uiso 1 1 calc R U . . .
H59B H 0.795220 0.116085 0.239383 0.082 Uiso 1 1 calc R U . . .
H59C H 0.822883 0.152372 0.233140 0.082 Uiso 1 1 calc R U . . .
C60 C 0.7719(2) 0.1730(3) 0.2334(7) 0.0378(19) Uani 1 1 d . U . . .
C61 C 0.7358(2) 0.1651(3) 0.1998(7) 0.0390(19) Uani 1 1 d . U . . .
C62 C 0.7252(2) 0.1291(3) 0.1343(8) 0.044(2) Uani 1 1 d . U . . .
H62A H 0.723005 0.105618 0.184146 0.067 Uiso 1 1 calc R U . . .
H62B H 0.742877 0.123424 0.077275 0.067 Uiso 1 1 calc R U . . .
H62C H 0.702876 0.134461 0.097973 0.067 Uiso 1 1 calc R U . . .
C63 C 0.6626(2) 0.2217(3) 0.2420(7) 0.0362(18) Uani 1 1 d . U . . .
C64 C 0.6109(2) 0.1957(3) 0.1460(7) 0.0383(19) Uani 1 1 d . U . . .
H64A H 0.628698 0.180383 0.103580 0.046 Uiso 1 1 calc R U . . .
H64B H 0.596617 0.210836 0.091093 0.046 Uiso 1 1 calc R U . . .
C65 C 0.5873(2) 0.1650(3) 0.2061(8) 0.0405(19) Uani 1 1 d . U . . .
C66 C 0.5687(2) 0.1384(3) 0.1241(8) 0.0390(18) Uani 1 1 d . U . . .
H66A H 0.552705 0.119653 0.163122 0.047 Uiso 1 1 calc R U . . .
H66B H 0.555180 0.155122 0.070731 0.047 Uiso 1 1 calc R U . . .
C67 C 0.5905(2) 0.0971(3) -0.0353(8) 0.046(2) Uani 1 1 d . U . . .
C68 C 0.5829(3) 0.1278(4) -0.1276(10) 0.080(4) Uani 1 1 d D U . . .
C69 C 0.6255(4) 0.0750(4) -0.0582(11) 0.081(4) Uani 1 1 d D U . . .
C70 C 0.5606(3) 0.0653(3) -0.0357(11) 0.072(3) Uani 1 1 d D U . . .
C71 C 0.6092(2) 0.1400(3) 0.2856(8) 0.043(2) Uani 1 1 d . U . . .
H71A H 0.625248 0.122053 0.243863 0.052 Uiso 1 1 calc R U . . .
H71B H 0.623007 0.157927 0.335198 0.052 Uiso 1 1 calc R U . . .
C72 C 0.5935(4) 0.0840(3) 0.4183(9) 0.067(3) Uani 1 1 d . U . . .
C73 C 0.6024(5) 0.0457(6) 0.3548(16) 0.119(6) Uani 1 1 d D U . . .
C74 C 0.6257(4) 0.0957(4) 0.4972(11) 0.079(4) Uani 1 1 d D U . . .
C75 C 0.5594(4) 0.0775(5) 0.4930(12) 0.091(4) Uani 1 1 d D U . . .
C76 C 0.5608(2) 0.1887(3) 0.2715(8) 0.043(2) Uani 1 1 d . U . . .
H76A H 0.542492 0.170195 0.299666 0.052 Uiso 1 1 calc R U . . .
H76B H 0.572052 0.201945 0.336502 0.052 Uiso 1 1 calc R U . . .
C77 C 0.5245(3) 0.2470(3) 0.2562(9) 0.053(2) Uani 1 1 d . U . . .
H77A H 0.508788 0.231786 0.306683 0.063 Uiso 1 1 calc R U . . .
H77B H 0.509869 0.261632 0.201248 0.063 Uiso 1 1 calc R U . . .
C78 C 0.5447(3) 0.2781(3) 0.3249(11) 0.057(3) Uani 1 1 d . U . . .
C79 C 0.5321(3) 0.3396(3) 0.4423(10) 0.054(2) Uani 1 1 d . U . . .
H79 H 0.544425 0.356938 0.386151 0.065 Uiso 1 1 calc R U . . .
C80 C 0.4974(3) 0.3600(3) 0.4779(10) 0.055(2) Uani 1 1 d . U . . .
H80 H 0.484615 0.341673 0.530498 0.066 Uiso 1 1 calc R U . . .
C81 C 0.5047(3) 0.4003(3) 0.5347(10) 0.052(2) Uani 1 1 d . U . . .
H81 H 0.514759 0.419339 0.478123 0.063 Uiso 1 1 calc R U . . .
C82 C 0.5322(3) 0.3946(3) 0.6326(9) 0.050(2) Uani 1 1 d . U . . .
H82 H 0.521633 0.378233 0.694362 0.061 Uiso 1 1 calc R U . . .
C83 C 0.5633(3) 0.3720(3) 0.5845(10) 0.056(3) Uani 1 1 d . U . . .
H83 H 0.574010 0.388871 0.524017 0.067 Uiso 1 1 calc R U . . .
C84 C 0.5891(3) 0.3656(3) 0.6745(10) 0.058(3) Uani 1 1 d . U . . .
H84A H 0.593549 0.391986 0.711877 0.069 Uiso 1 1 calc R U . . .
H84B H 0.579046 0.346968 0.730748 0.069 Uiso 1 1 calc R U . . .
Cu2 Cu 0.80966(4) 0.23449(5) 1.02515(13) 0.0537(4) Uani 1 1 d . U . . .
S3 S 0.78166(8) 0.18759(11) 0.9282(3) 0.0687(8) Uani 1 1 d . U . . .
S4 S 0.86606(6) 0.21727(7) 1.0342(2) 0.0492(5) Uani 1 1 d . U . . .
F19 F 0.9560(4) 0.3249(5) 0.7756(11) 0.079(5) Uani 0.505(15) 1 d D U P M 1
F20 F 0.9021(5) 0.3312(9) 0.7465(19) 0.068(6) Uani 0.505(15) 1 d D U P M 1
F21 F 0.9395(5) 0.3604(6) 0.6372(11) 0.088(5) Uani 0.505(15) 1 d D U P M 1
F22 F 0.95606(18) 0.4356(2) 0.6951(5) 0.0732(19) Uani 1 1 d D U . . .
F23 F 0.99217(17) 0.3992(3) 0.7859(6) 0.086(2) Uani 1 1 d D U . . .
F24 F 0.9663(2) 0.4480(3) 0.8680(6) 0.096(3) Uani 1 1 d D U . . .
F25 F 0.8910(4) 0.4420(5) 0.7700(14) 0.074(5) Uani 0.507(18) 1 d D U P N 1
F26 F 0.8987(4) 0.4325(4) 0.9402(12) 0.067(4) Uani 0.507(18) 1 d D U P N 1
F27 F 0.8719(8) 0.3876(9) 0.850(2) 0.069(7) Uani 0.507(18) 1 d D U P N 1
F28 F 0.96977(17) 0.45791(19) 1.1407(5) 0.0623(16) Uani 1 1 d D U . . .
F29 F 0.9611(2) 0.4871(2) 1.2950(7) 0.078(2) Uani 1 1 d D U . . .
F30 F 0.99431(18) 0.4330(2) 1.2903(7) 0.078(2) Uani 1 1 d D U . . .
F31 F 0.9020(2) 0.4683(2) 1.1560(7) 0.085(2) Uani 1 1 d D U . . .
F32 F 0.8932(2) 0.4737(3) 1.3324(8) 0.093(2) Uani 1 1 d D U . . .
F33 F 0.8734(2) 0.4220(2) 1.2501(9) 0.098(3) Uani 1 1 d D U . . .
F34 F 0.9036(2) 0.3896(3) 1.4175(7) 0.098(3) Uani 1 1 d D U . . .
F35 F 0.9600(3) 0.3797(3) 1.4069(7) 0.102(3) Uani 1 1 d D U . . .
F36 F 0.9386(3) 0.4380(3) 1.4622(7) 0.113(3) Uani 1 1 d D U . . .
O11 O 0.94431(16) 0.3740(2) 0.9274(6) 0.0456(15) Uani 1 1 d . U . . .
O12 O 0.9317(2) 0.3897(2) 1.1990(7) 0.063(2) Uani 1 1 d . U . . .
O13 O 0.9953(2) 0.28774(19) 1.1254(5) 0.0491(15) Uani 1 1 d . U . . .
O14 O 0.96926(18) 0.2165(2) 1.0367(7) 0.0585(18) Uani 1 1 d . U . . .
O15 O 1.0528(3) 0.1603(5) 0.8448(10) 0.109(4) Uani 1 1 d . U . . .
H15C H 1.036983 0.168422 0.802018 0.164 Uiso 1 1 calc R U . . .
O16 O 1.0506(5) 0.0712(5) 0.8028(14) 0.157(6) Uani 1 1 d . U . . .
H16 H 1.058079 0.052628 0.844569 0.236 Uiso 1 1 calc R U . . .
O17 O 0.9861(4) 0.0357(4) 0.8876(14) 0.141(6) Uani 1 1 d . U . . .
H17 H 0.998566 0.025067 0.837861 0.211 Uiso 1 1 calc R U . . .
O18 O 0.9969(4) 0.0399(3) 1.1731(11) 0.120(5) Uani 1 1 d . U . . .
H18 H 0.997653 0.015041 1.157364 0.180 Uiso 1 1 calc R U . . .
O19 O 1.0006(2) 0.1211(2) 1.0735(7) 0.0578(18) Uani 1 1 d . U . . .
N8 N 0.7147(3) 0.1935(4) 0.8849(11) 0.088(3) Uani 1 1 d . U . . .
H8 H 0.719002 0.169888 0.853085 0.106 Uiso 1 1 calc R U . . .
N9 N 0.7347(3) 0.2483(3) 0.9900(9) 0.070(3) Uani 1 1 d . U . . .
N10 N 0.7641(2) 0.2631(3) 1.0380(8) 0.058(2) Uani 1 1 d . U . . .
N11 N 0.8234(2) 0.2842(2) 1.1003(7) 0.052(2) Uani 1 1 d . U . . .
N12 N 0.8570(2) 0.2932(2) 1.1317(8) 0.052(2) Uani 1 1 d . U . . .
N13 N 0.9126(2) 0.2693(2) 1.1183(7) 0.0505(19) Uani 1 1 d . U . . .
H13 H 0.926973 0.249725 1.098868 0.061 Uiso 1 1 calc R U . . .
N14 N 1.0217(2) 0.1855(3) 1.0426(7) 0.0516(19) Uani 1 1 d . U . . .
H14 H 1.043463 0.187201 1.064874 0.062 Uiso 1 1 calc R U . . .
C29 C 0.6793(4) 0.2125(5) 0.8824(17) 0.109(6) Uani 1 1 d . U . . .
H29A H 0.670162 0.214456 0.958678 0.163 Uiso 1 1 calc R U . . .
H29B H 0.663662 0.195677 0.837022 0.163 Uiso 1 1 calc R U . . .
H29C H 0.680832 0.239779 0.849684 0.163 Uiso 1 1 calc R U . . .
C30 C 0.7401(3) 0.2150(4) 0.9397(10) 0.069(3) Uani 1 1 d . U . . .
C31 C 0.7652(3) 0.2966(3) 1.0870(10) 0.059(3) Uani 1 1 d . U . . .
C32 C 0.7324(3) 0.3230(4) 1.1025(14) 0.082(4) Uani 1 1 d . U . . .
H32A H 0.722228 0.329136 1.029274 0.123 Uiso 1 1 calc R U . . .
H32B H 0.738676 0.348478 1.140076 0.123 Uiso 1 1 calc R U . . .
H32C H 0.715397 0.308237 1.148099 0.123 Uiso 1 1 calc R U . . .
C33 C 0.7987(3) 0.3101(4) 1.1256(10) 0.059(3) Uani 1 1 d . U . . .
C34 C 0.8050(3) 0.3487(3) 1.1848(11) 0.066(3) Uani 1 1 d . U . . .
H34A H 0.811878 0.343048 1.262152 0.098 Uiso 1 1 calc R U . . .
H34B H 0.783751 0.365123 1.184457 0.098 Uiso 1 1 calc R U . . .
H34C H 0.823677 0.363705 1.147095 0.098 Uiso 1 1 calc R U . . .
C35 C 0.8782(2) 0.2645(3) 1.0972(7) 0.045(2) Uani 1 1 d . U . . .
C36 C 0.9265(3) 0.3048(3) 1.1705(9) 0.052(2) Uani 1 1 d . U . . .
H36A H 0.941632 0.296195 1.233146 0.063 Uiso 1 1 calc R U . . .
H36B H 0.907076 0.320716 1.202529 0.063 Uiso 1 1 calc R U . . .
C37 C 0.9473(2) 0.3322(3) 1.0938(7) 0.0385(18) Uani 1 1 d . U . . .
C38 C 0.9236(2) 0.3478(3) 0.9985(8) 0.043(2) Uani 1 1 d . U . . .
H38A H 0.914343 0.324598 0.954849 0.052 Uiso 1 1 calc R U . . .
H38B H 0.903686 0.363162 1.029923 0.052 Uiso 1 1 calc R U . . .
C39 C 0.9327(3) 0.3888(3) 0.8271(8) 0.049(2) Uani 1 1 d . U . . .
C40 C 0.9625(3) 0.4184(4) 0.7943(9) 0.063(3) Uani 1 1 d D U . . .
C41 C 0.8979(3) 0.4119(4) 0.8409(11) 0.076(4) Uani 1 1 d D U . . .
C42 C 0.9291(4) 0.3538(5) 0.7449(12) 0.100(5) Uani 1 1 d D U . . .
C43 C 0.9620(3) 0.3678(3) 1.1577(9) 0.047(2) Uani 1 1 d . U . . .
H43A H 0.976728 0.358290 1.220500 0.057 Uiso 1 1 calc R U . . .
H43B H 0.976213 0.385331 1.108222 0.057 Uiso 1 1 calc R U . . .
C44 C 0.9348(3) 0.4223(3) 1.2745(8) 0.048(2) Uani 1 1 d . U . . .
C45 C 0.8994(4) 0.4473(4) 1.2526(12) 0.081(4) Uani 1 1 d D U . . .
C46 C 0.9653(3) 0.4521(3) 1.2484(9) 0.057(3) Uani 1 1 d D U . . .
C47 C 0.9332(4) 0.4078(3) 1.3912(10) 0.073(3) Uani 1 1 d D U . . .
C48 C 0.9778(2) 0.3081(3) 1.0395(7) 0.0387(18) Uani 1 1 d . U . . .
H48A H 0.968740 0.288361 0.984223 0.046 Uiso 1 1 calc R U . . .
H48B H 0.993852 0.326970 1.000634 0.046 Uiso 1 1 calc R U . . .
C49 C 1.0193(3) 0.2581(3) 1.0909(9) 0.052(2) Uani 1 1 d . U . . .
H49A H 1.035876 0.252580 1.152430 0.063 Uiso 1 1 calc R U . . .
H49B H 1.032734 0.268549 1.026310 0.063 Uiso 1 1 calc R U . . .
C50 C 1.0008(3) 0.2178(3) 1.0571(8) 0.046(2) Uani 1 1 d . U . . .
C51 C 1.0101(3) 0.1493(3) 0.9931(10) 0.058(3) Uani 1 1 d . U . . .
H51 H 0.989648 0.155318 0.944437 0.070 Uiso 1 1 calc R U . . .
C52 C 1.0388(4) 0.1302(4) 0.9224(11) 0.079(4) Uani 1 1 d . U . . .
H52 H 1.057784 0.120319 0.972542 0.094 Uiso 1 1 calc R U . . .
C53 C 1.0228(4) 0.0939(5) 0.8613(12) 0.083(4) Uani 1 1 d . U . . .
H53 H 1.005161 0.103635 0.805957 0.100 Uiso 1 1 calc R U . . .
C54 C 1.0055(4) 0.0652(4) 0.9455(13) 0.082(4) Uani 1 1 d . U . . .
H54 H 1.024223 0.050992 0.988648 0.099 Uiso 1 1 calc R U . . .
C55 C 0.9685(5) 0.0586(5) 1.1149(14) 0.096(5) Uani 1 1 d . U . . .
H55A H 0.953986 0.074088 1.168348 0.116 Uiso 1 1 calc R U . . .
H55B H 0.953801 0.037306 1.080265 0.116 Uiso 1 1 calc R U . . .
C56 C 0.9821(4) 0.0865(4) 1.0267(11) 0.071(3) Uani 1 1 d . U . . .
H56 H 0.961699 0.097191 0.983879 0.085 Uiso 1 1 calc R U . . .
F13 F 0.7496(5) 0.4400(5) 0.3531(13) 0.092(5) Uani 0.59(2) 1 d D U P B 1
F15A F 0.7835(7) 0.3863(5) 0.470(2) 0.086(6) Uani 0.41(2) 1 d D U P B 2
F14A F 0.7932(7) 0.4387(9) 0.3369(19) 0.080(6) Uani 0.41(2) 1 d D U P B 2
F13A F 0.7419(5) 0.4224(7) 0.4082(15) 0.078(5) Uani 0.41(2) 1 d D U P B 2
F16A F 0.8184(5) 0.4088(7) 0.653(2) 0.073(6) Uani 0.375(19) 1 d D U P C 2
F17A F 0.8274(6) 0.4711(8) 0.645(2) 0.091(6) Uani 0.375(19) 1 d D U P C 2
F18A F 0.8399(8) 0.4338(11) 0.498(3) 0.078(7) Uani 0.375(19) 1 d D U P C 2
F21A F 0.9094(5) 0.3747(5) 0.6511(11) 0.080(4) Uani 0.495(15) 1 d D U P M 2
F20A F 0.9069(7) 0.3269(8) 0.776(2) 0.071(6) Uani 0.495(15) 1 d D U P M 2
F19A F 0.9575(5) 0.3472(6) 0.6886(15) 0.092(5) Uani 0.495(15) 1 d D U P M 2
F26A F 0.9019(4) 0.4478(4) 0.8706(16) 0.071(4) Uani 0.493(18) 1 d D U P N 2
F25A F 0.8909(4) 0.4170(7) 0.7252(13) 0.076(4) Uani 0.493(18) 1 d D U P N 2
F27A F 0.8735(7) 0.3903(9) 0.882(2) 0.062(5) Uani 0.493(18) 1 d D U P N 2
F50A F 0.5689(6) 0.1014(7) -0.2155(15) 0.084(5) Uani 0.382(13) 1 d D U P H 2
F49A F 0.5582(7) 0.1531(8) -0.112(2) 0.078(6) Uani 0.382(13) 1 d D U P H 2
F51A F 0.6127(5) 0.1358(6) -0.1785(17) 0.073(5) Uani 0.382(13) 1 d D U P H 2
F47A F 0.5553(6) 0.0313(6) -0.080(2) 0.080(6) Uani 0.380(15) 1 d D U P G 2
F46A F 0.5591(6) 0.0509(6) 0.0801(17) 0.086(6) Uani 0.380(15) 1 d D U P G 2
F48A F 0.5317(5) 0.0874(8) -0.029(2) 0.057(6) Uani 0.380(15) 1 d D U P G 2
F40A F 0.5702(9) 0.0470(9) 0.564(3) 0.101(8) Uani 0.43(3) 1 d D U P E 2
F42A F 0.5504(11) 0.1112(8) 0.543(3) 0.099(8) Uani 0.43(3) 1 d D U P E 2
F41A F 0.5398(8) 0.0597(10) 0.414(2) 0.102(7) Uani 0.43(3) 1 d D U P E 2
F43A F 0.5967(10) 0.0102(7) 0.393(3) 0.096(7) Uani 0.32(2) 1 d D U P F 2
F44A F 0.6330(9) 0.0519(15) 0.303(4) 0.111(8) Uani 0.32(2) 1 d D U P F 2
F45A F 0.5848(13) 0.0466(12) 0.253(3) 0.124(8) Uani 0.32(2) 1 d D U P F 2
F38A F 0.6163(11) 0.1153(15) 0.577(3) 0.105(9) Uani 0.27(3) 1 d D U P D 2
F39A F 0.6561(8) 0.1074(15) 0.452(4) 0.089(8) Uani 0.27(3) 1 d D U P D 2
F37A F 0.6388(12) 0.0606(11) 0.539(4) 0.110(8) Uani 0.27(3) 1 d D U P D 2
F54A F 0.6403(4) 0.0585(5) 0.0315(10) 0.079(4) Uani 0.65(2) 1 d D U P I 2
F53A F 0.6510(3) 0.1045(5) -0.0746(13) 0.082(4) Uani 0.65(2) 1 d D U P I 2
F52A F 0.6235(5) 0.0516(6) -0.1454(14) 0.068(4) Uani 0.65(2) 1 d D U P I 2
F10A F 0.7988(8) 0.5146(11) 0.570(2) 0.081(7) Uani 0.44(4) 1 d D U P A 2
F12A F 0.8038(8) 0.4996(7) 0.389(2) 0.060(5) Uani 0.44(4) 1 d D U P A 2
F11A F 0.7528(5) 0.5111(9) 0.460(3) 0.065(6) Uani 0.44(4) 1 d D U P A 2
C25A C 0.6260(12) 0.6529(6) 0.524(3) 0.059(5) Uani 0.41(4) 1 d D U P J 2
H25A H 0.647542 0.662667 0.561888 0.071 Uiso 0.41(4) 1 calc R U P J 2
O6A O 0.6227(8) 0.6707(10) 0.418(2) 0.066(5) Uani 0.41(4) 1 d D U P J 2
H6AA H 0.641589 0.668704 0.383151 0.098 Uiso 0.41(4) 1 calc R U P J 2
C26 C 0.6043(5) 0.6713(4) 0.6217(14) 0.054(4) Uani 0.68 1 d D U P J 1
H26 H 0.582169 0.673312 0.577914 0.064 Uiso 0.68 1 calc R U P J 1
O7 O 0.6121(4) 0.7096(4) 0.6675(11) 0.072(3) Uani 0.68 1 d D U P J 1
H7A H 0.604697 0.727994 0.624913 0.109 Uiso 0.68 1 calc R U P J 1
O7A O 0.5969(8) 0.7105(5) 0.581(2) 0.072(3) Uani 0.32 1 d D U P J 2
H7AA H 0.583693 0.719948 0.531263 0.109 Uiso 0.32 1 calc R U P J 2
C26A C 0.5916(7) 0.6681(5) 0.590(2) 0.037(7) Uani 0.32 1 d D U P J 2
H26A H 0.569556 0.658968 0.554074 0.044 Uiso 0.32 1 calc R U P J 2

loop_
_atom_site_aniso_label
_atom_site_aniso_U_11
_atom_site_aniso_U_22
_atom_site_aniso_U_33
_atom_site_aniso_U_23
_atom_site_aniso_U_13
_atom_site_aniso_U_12
Cu1 0.0476(7) 0.0338(6) 0.0441(6) 0.0006(6) 0.0052(6) -0.0008(5)
Cu3 0.0378(6) 0.0363(6) 0.0444(6) -0.0052(5) -0.0006(6) -0.0050(5)
S1 0.0577(13) 0.0319(11) 0.0674(14) -0.0016(11) 0.0141(13) -0.0070(10)
S2 0.0451(11) 0.0424(12) 0.0528(12) -0.0080(11) -0.0068(11) -0.0025(9)
S5 0.0465(11) 0.0351(10) 0.0472(11) 0.0010(9) -0.0063(10) -0.0081(9)
S6 0.0420(10) 0.0387(11) 0.0550(12) -0.0111(10) -0.0030(10) 0.0002(9)
F1 0.064(4) 0.064(4) 0.071(4) -0.005(3) -0.016(3) 0.014(3)
F2 0.035(3) 0.113(6) 0.095(5) 0.012(5) -0.002(4) -0.002(3)
F3 0.072(4) 0.100(5) 0.075(4) -0.003(4) -0.032(4) 0.004(4)
F4 0.099(5) 0.056(3) 0.052(3) 0.006(3) 0.012(4) -0.006(3)
F5 0.103(6) 0.081(4) 0.057(4) -0.024(3) 0.000(4) -0.004(4)
F6 0.064(4) 0.092(5) 0.058(4) 0.004(4) 0.023(3) 0.013(3)
F7 0.096(5) 0.062(4) 0.067(4) -0.018(3) -0.013(4) -0.019(4)
F8 0.070(4) 0.040(3) 0.065(3) -0.014(3) -0.001(3) 0.003(3)
F9 0.068(4) 0.055(4) 0.071(4) 0.013(3) 0.004(4) -0.012(3)
F10 0.084(12) 0.036(6) 0.082(8) 0.005(6) -0.001(8) -0.013(7)
F11 0.091(10) 0.095(12) 0.057(11) 0.028(9) -0.006(9) 0.007(8)
F12 0.074(9) 0.066(8) 0.066(10) 0.016(8) 0.014(8) -0.001(7)
F14 0.121(11) 0.064(9) 0.065(8) 0.007(7) 0.035(8) -0.020(8)
F15 0.108(11) 0.055(6) 0.056(6) -0.020(5) 0.033(7) -0.017(7)
F16 0.081(7) 0.072(7) 0.092(9) 0.007(6) 0.018(7) 0.032(6)
F17 0.061(7) 0.127(11) 0.077(7) 0.010(8) 0.014(6) -0.012(7)
F18 0.059(7) 0.107(12) 0.080(9) 0.003(8) 0.027(7) -0.015(7)
F37 0.137(11) 0.170(11) 0.057(7) 0.052(8) -0.007(7) 0.038(10)
F38 0.091(7) 0.109(9) 0.056(6) 0.016(6) -0.036(6) 0.012(7)
F39 0.096(9) 0.151(14) 0.098(10) 0.029(10) 0.011(8) 0.046(9)
F40 0.108(15) 0.112(11) 0.118(12) 0.053(10) 0.000(12) -0.016(10)
F41 0.106(10) 0.077(10) 0.073(8) 0.013(7) 0.015(8) -0.018(8)
F42 0.089(13) 0.117(12) 0.071(11) 0.016(10) 0.002(9) 0.036(9)
F43 0.172(15) 0.070(8) 0.159(12) 0.032(9) -0.011(12) 0.015(10)
F44 0.162(14) 0.072(7) 0.104(11) -0.022(9) 0.030(11) 0.013(10)
F45 0.174(12) 0.065(7) 0.127(10) 0.006(8) -0.001(10) -0.030(8)
F46 0.090(8) 0.053(6) 0.080(7) -0.011(6) 0.001(6) -0.008(5)
F47 0.052(5) 0.060(7) 0.093(8) -0.043(6) -0.011(6) -0.006(5)
F48 0.069(7) 0.076(10) 0.055(10) -0.019(7) 0.032(6) -0.041(6)
F49 0.059(6) 0.068(8) 0.054(6) -0.012(6) -0.015(5) 0.015(5)
F50 0.096(9) 0.083(7) 0.043(5) -0.020(5) 0.003(6) -0.005(7)
F51 0.077(7) 0.064(6) 0.067(6) -0.010(5) -0.010(6) -0.008(5)
F52 0.045(14) 0.082(13) 0.049(10) -0.010(9) 0.014(8) -0.007(10)
F53 0.054(10) 0.122(14) 0.086(14) -0.023(12) -0.014(11) 0.043(10)
F54 0.066(11) 0.080(11) 0.081(10) -0.041(9) 0.002(9) 0.021(9)
O1 0.056(4) 0.051(4) 0.066(4) 0.008(3) 0.019(4) 0.004(3)
O2 0.045(3) 0.037(3) 0.045(3) -0.009(3) -0.009(3) 0.009(3)
O3 0.037(3) 0.058(4) 0.080(5) 0.019(4) 0.004(3) 0.006(3)
O4 0.049(4) 0.068(5) 0.098(6) -0.005(5) -0.023(4) 0.010(4)
O5 0.065(5) 0.062(4) 0.071(5) 0.002(4) 0.027(4) 0.006(4)
O6 0.035(9) 0.073(7) 0.089(9) 0.043(7) 0.015(8) 0.001(7)
O9 0.054(4) 0.072(5) 0.082(5) -0.021(5) 0.013(4) -0.018(4)
O10 0.041(3) 0.054(4) 0.050(3) -0.003(3) 0.007(3) -0.005(3)
O20 0.030(3) 0.043(3) 0.043(3) -0.013(3) -0.002(3) 0.000(2)
O21 0.066(4) 0.059(4) 0.055(4) 0.010(3) -0.001(4) 0.004(4)
O22 0.059(4) 0.043(3) 0.053(4) -0.008(3) -0.004(3) 0.006(3)
O23 0.045(4) 0.057(4) 0.095(6) -0.027(4) 0.009(4) 0.003(3)
O24 0.048(4) 0.061(4) 0.077(5) -0.012(4) -0.004(4) -0.004(3)
O25 0.040(3) 0.064(4) 0.074(5) -0.012(4) 0.012(4) 0.006(3)
O26 0.044(4) 0.061(4) 0.092(6) -0.034(4) -0.007(4) 0.004(3)
O27 0.043(4) 0.082(6) 0.108(7) -0.018(5) -0.010(5) 0.022(4)
O28 0.042(3) 0.043(3) 0.075(4) -0.011(3) 0.011(4) 0.001(3)
N1 0.069(5) 0.039(4) 0.073(5) -0.001(4) 0.028(5) -0.011(4)
N2 0.049(4) 0.042(4) 0.041(4) 0.003(3) 0.011(3) -0.006(3)
N3 0.064(5) 0.026(3) 0.031(3) 0.005(3) -0.006(3) -0.002(3)
N4 0.048(4) 0.035(4) 0.040(4) 0.005(3) 0.006(3) 0.001(3)
N5 0.042(4) 0.032(3) 0.041(3) -0.002(3) 0.003(3) 0.006(3)
N6 0.038(4) 0.033(3) 0.049(4) 0.000(3) 0.001(3) -0.002(3)
N7 0.038(4) 0.037(4) 0.069(5) 0.005(4) -0.015(4) -0.001(3)
N15 0.045(4) 0.045(4) 0.046(4) 0.004(3) -0.004(3) -0.012(3)
N16 0.038(3) 0.050(4) 0.042(4) -0.006(4) -0.007(3) -0.010(3)
N17 0.031(3) 0.050(4) 0.037(3) -0.007(3) 0.001(3) -0.006(3)
N18 0.036(4) 0.042(4) 0.052(4) -0.012(4) 0.001(3) -0.005(3)
N19 0.042(4) 0.031(3) 0.042(4) -0.007(3) 0.000(3) 0.000(3)
N20 0.036(3) 0.039(4) 0.056(4) -0.009(3) 0.006(3) -0.001(3)
N21 0.055(5) 0.060(5) 0.077(6) -0.020(5) 0.014(5) -0.010(4)
C1 0.082(8) 0.033(5) 0.081(7) -0.003(5) 0.012(7) -0.012(5)
C2 0.066(6) 0.027(4) 0.045(4) 0.007(4) 0.010(4) -0.007(4)
C3 0.053(6) 0.070(7) 0.055(5) 0.000(5) 0.008(5) 0.013(5)
C4 0.051(5) 0.043(4) 0.041(4) 0.009(4) -0.006(4) 0.008(4)
C5 0.049(5) 0.037(4) 0.048(5) 0.011(4) -0.003(4) -0.005(4)
C6 0.056(5) 0.039(5) 0.042(5) -0.008(4) -0.011(4) 0.002(4)
C7 0.048(5) 0.031(4) 0.043(4) 0.012(4) -0.003(4) 0.007(4)
C8 0.047(5) 0.035(4) 0.051(5) 0.002(4) 0.012(4) 0.001(4)
C9 0.036(4) 0.033(4) 0.048(5) -0.009(4) -0.006(4) 0.001(3)
C10 0.057(5) 0.031(4) 0.039(4) -0.002(3) -0.010(4) 0.002(4)
C11 0.053(5) 0.053(5) 0.058(5) 0.002(5) 0.018(5) 0.005(4)
C12 0.080(7) 0.061(6) 0.068(7) 0.010(6) 0.001(6) 0.000(6)
C13 0.067(7) 0.097(9) 0.069(7) 0.018(7) 0.015(6) 0.017(6)
C14 0.095(9) 0.066(7) 0.076(7) 0.001(6) 0.014(7) -0.006(6)
C15 0.042(4) 0.040(5) 0.052(5) 0.004(4) -0.017(4) 0.005(4)
C16 0.042(5) 0.047(5) 0.054(5) -0.008(4) -0.005(4) 0.004(4)
C17 0.071(6) 0.053(6) 0.058(6) 0.003(5) 0.004(5) -0.004(5)
C18 0.060(6) 0.052(5) 0.074(6) 0.002(5) 0.014(6) -0.002(5)
C19 0.053(6) 0.068(7) 0.064(6) 0.001(5) -0.022(5) 0.003(5)
C20 0.053(5) 0.035(4) 0.049(5) 0.001(4) -0.011(4) 0.004(4)
C21 0.044(5) 0.059(6) 0.081(7) 0.017(6) 0.000(5) 0.008(4)
C22 0.045(5) 0.051(5) 0.063(6) 0.002(5) 0.003(5) -0.001(4)
C23 0.044(4) 0.044(5) 0.053(5) -0.004(4) 0.003(4) -0.006(4)
C24 0.038(4) 0.062(6) 0.060(5) -0.002(5) 0.009(5) 0.000(4)
C25 0.055(9) 0.054(6) 0.069(8) 0.012(6) 0.009(7) 0.005(5)
C27 0.045(5) 0.074(7) 0.088(7) -0.026(6) 0.019(6) -0.006(5)
C28 0.050(5) 0.094(8) 0.084(7) -0.039(7) 0.010(6) -0.007(6)
C57 0.044(5) 0.067(7) 0.072(6) 0.014(6) -0.017(5) -0.016(5)
C58 0.052(5) 0.025(4) 0.041(4) 0.005(4) 0.008(4) -0.004(3)
C59 0.036(5) 0.064(6) 0.064(6) -0.012(5) -0.006(5) 0.014(4)
C60 0.029(4) 0.047(5) 0.037(4) -0.004(4) 0.002(3) -0.004(3)
C61 0.041(4) 0.043(4) 0.033(4) -0.002(3) -0.001(4) -0.001(4)
C62 0.045(5) 0.043(5) 0.045(5) -0.007(4) -0.005(4) -0.005(4)
C63 0.042(4) 0.033(4) 0.033(4) -0.009(3) -0.009(4) 0.003(3)
C64 0.034(4) 0.044(4) 0.037(4) -0.002(4) -0.009(3) 0.004(3)
C65 0.039(4) 0.032(4) 0.051(5) -0.004(4) -0.007(4) 0.002(3)
C66 0.038(4) 0.037(4) 0.042(4) -0.005(4) 0.003(4) 0.002(3)
C67 0.036(4) 0.057(5) 0.045(5) -0.010(4) -0.004(4) 0.001(4)
C68 0.079(8) 0.099(9) 0.062(6) -0.020(7) 0.009(6) 0.003(7)
C69 0.081(8) 0.085(8) 0.079(8) -0.030(7) 0.010(7) 0.024(7)
C70 0.075(7) 0.053(6) 0.089(7) -0.021(6) -0.012(7) -0.019(6)
C71 0.046(5) 0.037(4) 0.046(5) -0.002(4) -0.003(4) 0.004(4)
C72 0.103(8) 0.048(5) 0.049(5) 0.006(5) 0.001(6) 0.004(6)
C73 0.136(12) 0.093(10) 0.127(11) 0.018(9) -0.002(10) 0.014(9)
C74 0.079(8) 0.082(8) 0.077(8) 0.017(7) 0.004(7) 0.018(7)
C75 0.109(10) 0.093(9) 0.069(7) 0.036(7) 0.011(7) -0.012(8)
C76 0.041(4) 0.040(4) 0.049(5) -0.011(4) 0.009(4) 0.001(4)
C77 0.045(5) 0.054(5) 0.060(5) -0.006(5) -0.003(4) 0.010(4)
C78 0.050(5) 0.040(5) 0.082(7) -0.003(5) -0.001(5) 0.008(4)
C79 0.046(5) 0.052(5) 0.065(6) -0.002(5) 0.005(5) -0.006(4)
C80 0.049(5) 0.054(5) 0.063(6) 0.006(5) -0.006(5) 0.004(4)
C81 0.049(5) 0.042(5) 0.066(6) -0.016(5) 0.013(5) 0.000(4)
C82 0.049(5) 0.053(5) 0.049(5) -0.012(4) 0.005(4) -0.002(4)
C83 0.048(5) 0.047(5) 0.073(6) -0.007(5) 0.009(5) -0.005(4)
C84 0.058(6) 0.052(5) 0.063(6) -0.002(5) 0.011(5) 0.000(4)
Cu2 0.0396(7) 0.0586(8) 0.0628(8) 0.0104(8) 0.0073(7) -0.0024(6)
S3 0.0565(15) 0.0782(19) 0.0712(17) 0.0079(16) -0.0008(14) -0.0179(14)
S4 0.0410(11) 0.0454(12) 0.0613(13) -0.0005(11) 0.0086(11) 0.0029(9)
F19 0.087(9) 0.086(9) 0.065(8) 0.006(7) 0.007(7) 0.030(7)
F20 0.073(9) 0.096(11) 0.036(10) -0.006(8) -0.019(8) -0.004(9)
F21 0.094(10) 0.119(11) 0.052(7) 0.027(7) 0.017(8) 0.025(9)
F22 0.066(4) 0.097(5) 0.057(4) 0.033(4) -0.007(3) -0.006(4)
F23 0.044(3) 0.132(7) 0.083(5) 0.049(5) 0.002(3) 0.001(4)
F24 0.109(6) 0.114(6) 0.064(4) 0.015(5) -0.003(4) -0.052(5)
F25 0.055(7) 0.077(9) 0.089(10) 0.033(8) 0.000(7) 0.019(7)
F26 0.061(7) 0.042(7) 0.099(10) 0.011(7) -0.011(7) 0.021(6)
F27 0.043(8) 0.098(11) 0.068(13) 0.012(10) -0.002(9) -0.005(8)
F28 0.061(4) 0.061(4) 0.065(4) 0.012(3) 0.029(3) 0.006(3)
F29 0.081(5) 0.052(4) 0.101(5) -0.004(4) 0.011(4) -0.018(3)
F30 0.060(4) 0.081(5) 0.092(5) -0.025(4) -0.009(4) -0.009(3)
F31 0.079(5) 0.076(5) 0.098(5) 0.019(4) 0.005(4) 0.015(4)
F32 0.078(5) 0.095(6) 0.104(6) -0.035(5) 0.025(5) 0.000(4)
F33 0.066(4) 0.071(4) 0.157(8) -0.040(5) 0.044(5) -0.008(4)
F34 0.099(6) 0.105(6) 0.090(5) 0.007(5) 0.058(5) -0.009(5)
F35 0.139(8) 0.096(6) 0.073(5) 0.021(4) 0.016(5) 0.029(6)
F36 0.181(11) 0.097(6) 0.062(4) -0.006(4) 0.007(6) 0.001(7)
O11 0.036(3) 0.050(4) 0.051(3) 0.017(3) 0.002(3) -0.002(3)
O12 0.052(4) 0.065(4) 0.071(4) -0.023(4) 0.015(4) -0.010(3)
O13 0.069(4) 0.034(3) 0.044(3) -0.002(3) -0.004(3) 0.004(3)
O14 0.046(4) 0.054(4) 0.075(5) 0.001(4) -0.005(4) 0.003(3)
O15 0.090(7) 0.146(10) 0.092(7) 0.005(7) 0.028(6) 0.005(7)
O16 0.144(12) 0.147(12) 0.181(13) -0.081(10) 0.048(11) 0.041(10)
O17 0.159(12) 0.081(7) 0.182(12) -0.039(8) -0.103(10) 0.034(7)
O18 0.171(11) 0.061(5) 0.128(8) 0.037(6) -0.072(9) -0.027(7)
O19 0.055(4) 0.042(3) 0.076(4) 0.001(3) -0.012(4) 0.011(3)
N8 0.071(6) 0.094(7) 0.100(7) 0.024(7) -0.013(6) -0.021(6)
N9 0.067(6) 0.066(6) 0.076(6) 0.026(5) -0.006(5) -0.011(5)
N10 0.038(4) 0.075(6) 0.061(5) 0.013(5) 0.007(4) -0.005(4)
N11 0.057(5) 0.046(4) 0.052(4) 0.016(4) 0.019(4) 0.001(4)
N12 0.051(4) 0.041(4) 0.064(5) 0.011(4) 0.018(4) 0.005(3)
N13 0.048(4) 0.040(4) 0.063(4) 0.010(4) 0.017(4) -0.003(3)
N14 0.044(4) 0.051(4) 0.060(4) 0.007(4) 0.005(4) 0.012(3)
C29 0.055(7) 0.123(12) 0.148(13) 0.062(11) -0.025(9) -0.022(8)
C30 0.056(6) 0.083(7) 0.067(6) 0.014(6) -0.008(5) -0.022(6)
C31 0.061(6) 0.050(5) 0.066(6) 0.021(5) 0.011(5) 0.002(5)
C32 0.050(6) 0.081(8) 0.116(10) 0.003(8) 0.001(7) 0.015(6)
C33 0.044(5) 0.065(6) 0.069(6) 0.007(5) 0.032(5) 0.007(5)
C34 0.063(6) 0.053(6) 0.081(7) 0.024(6) 0.028(6) 0.015(5)
C35 0.048(5) 0.048(5) 0.038(4) 0.007(4) 0.018(4) 0.001(4)
C36 0.053(5) 0.050(5) 0.054(5) 0.006(5) 0.006(5) -0.006(4)
C37 0.049(4) 0.030(4) 0.037(4) 0.000(3) 0.006(4) -0.003(3)
C38 0.037(4) 0.038(4) 0.055(5) 0.004(4) 0.010(4) -0.006(3)
C39 0.052(5) 0.053(5) 0.043(5) 0.009(4) 0.001(4) -0.001(4)
C40 0.066(6) 0.071(7) 0.053(6) 0.027(5) -0.004(5) -0.007(5)
C41 0.049(6) 0.091(8) 0.088(8) 0.023(7) -0.014(6) 0.012(6)
C42 0.108(10) 0.108(10) 0.085(8) -0.011(8) 0.012(8) -0.002(9)
C43 0.051(5) 0.040(5) 0.050(5) -0.010(4) -0.008(4) 0.009(4)
C44 0.054(5) 0.044(5) 0.047(5) 0.004(4) 0.013(4) -0.014(4)
C45 0.087(8) 0.057(6) 0.101(8) -0.018(7) 0.001(7) 0.002(6)
C46 0.068(6) 0.035(5) 0.069(6) -0.002(5) -0.004(5) -0.006(4)
C47 0.113(9) 0.054(6) 0.053(6) -0.014(5) 0.010(7) 0.009(6)
C48 0.045(4) 0.036(4) 0.035(4) 0.013(4) 0.001(4) -0.008(4)
C49 0.051(5) 0.045(5) 0.061(5) -0.011(4) -0.006(5) 0.000(4)
C50 0.049(5) 0.041(4) 0.049(5) 0.004(4) 0.012(4) 0.006(4)
C51 0.071(6) 0.038(5) 0.064(6) 0.003(5) 0.007(5) 0.022(4)
C52 0.095(8) 0.073(7) 0.067(6) -0.008(6) 0.027(7) 0.010(7)
C53 0.082(8) 0.088(8) 0.079(7) -0.022(7) -0.001(7) 0.020(7)
C54 0.093(8) 0.056(6) 0.098(8) -0.003(7) -0.006(7) 0.017(6)
C55 0.115(10) 0.077(8) 0.097(8) 0.016(8) -0.015(8) 0.003(7)
C56 0.079(7) 0.063(6) 0.069(6) -0.003(6) -0.011(6) 0.009(6)
F13 0.118(10) 0.096(9) 0.061(8) 0.019(7) -0.016(8) -0.011(8)
F15A 0.108(12) 0.044(8) 0.106(12) -0.020(9) 0.044(10) -0.013(9)
F14A 0.109(12) 0.084(13) 0.047(8) 0.022(10) 0.020(9) -0.004(11)
F13A 0.103(11) 0.085(11) 0.044(8) 0.008(8) -0.014(8) -0.021(9)
F16A 0.049(8) 0.075(11) 0.094(12) 0.037(10) 0.006(9) 0.013(8)
F17A 0.050(10) 0.139(14) 0.086(12) 0.014(11) 0.007(9) -0.018(10)
F18A 0.067(11) 0.095(15) 0.071(12) 0.006(11) 0.032(10) 0.020(10)
F21A 0.092(9) 0.102(9) 0.048(6) 0.003(6) -0.025(7) -0.016(8)
F20A 0.084(10) 0.074(9) 0.056(13) 0.003(8) -0.030(8) -0.008(8)
F19A 0.096(10) 0.101(10) 0.078(10) 0.017(8) 0.033(9) 0.010(9)
F26A 0.059(7) 0.057(8) 0.098(10) 0.021(8) 0.000(8) 0.018(6)
F25A 0.056(7) 0.089(10) 0.083(9) 0.024(8) -0.003(7) 0.014(7)
F27A 0.044(8) 0.077(9) 0.065(12) 0.007(9) 0.002(9) 0.010(7)
F50A 0.075(10) 0.120(11) 0.056(8) -0.021(9) 0.011(8) 0.009(9)
F49A 0.084(12) 0.083(13) 0.068(11) -0.005(11) -0.008(10) 0.020(11)
F51A 0.076(10) 0.074(10) 0.070(10) -0.013(9) -0.004(9) -0.011(8)
F47A 0.078(10) 0.074(11) 0.088(12) -0.008(10) -0.002(10) -0.027(9)
F46A 0.092(11) 0.047(9) 0.118(13) -0.018(9) 0.015(11) -0.006(8)
F48A 0.050(9) 0.077(14) 0.042(12) -0.005(10) 0.001(8) -0.038(9)
F40A 0.102(17) 0.117(13) 0.084(12) 0.044(11) -0.003(12) -0.036(12)
F42A 0.097(15) 0.103(12) 0.096(14) 0.039(11) 0.015(12) 0.033(10)
F41A 0.105(12) 0.100(13) 0.102(11) 0.032(10) 0.003(10) -0.016(11)
F43A 0.129(16) 0.034(9) 0.124(14) 0.027(10) -0.013(14) -0.003(11)
F44A 0.151(15) 0.080(12) 0.101(14) 0.000(13) 0.009(13) 0.022(13)
F45A 0.168(15) 0.095(13) 0.108(13) -0.013(12) 0.001(14) -0.004(13)
F38A 0.110(15) 0.133(16) 0.073(14) 0.017(14) -0.007(13) 0.021(14)
F39A 0.090(13) 0.109(15) 0.068(12) 0.024(13) -0.019(11) 0.012(12)
F37A 0.105(14) 0.144(15) 0.082(14) 0.031(13) -0.008(12) 0.032(13)
F54A 0.058(7) 0.096(9) 0.083(7) -0.037(7) -0.012(6) 0.039(7)
F53A 0.038(5) 0.130(10) 0.078(8) -0.034(7) -0.032(6) 0.007(6)
F52A 0.045(8) 0.081(8) 0.078(8) -0.045(7) 0.023(5) -0.014(6)
F10A 0.077(13) 0.085(12) 0.081(10) -0.002(9) 0.014(10) -0.015(11)
F12A 0.081(11) 0.055(8) 0.044(9) 0.010(8) 0.019(9) -0.015(8)
F11A 0.083(10) 0.054(9) 0.058(12) 0.018(9) 0.024(9) 0.023(7)
C25A 0.055(9) 0.054(6) 0.069(8) 0.012(6) 0.009(7) 0.005(5)
O6A 0.035(9) 0.073(7) 0.089(9) 0.043(7) 0.015(8) 0.001(7)
C26 0.045(8) 0.048(8) 0.067(9) -0.006(7) 0.006(8) -0.002(6)
O7 0.074(7) 0.068(6) 0.075(6) 0.006(6) 0.016(6) 0.006(6)
O7A 0.074(7) 0.068(6) 0.075(6) 0.006(6) 0.016(6) 0.006(6)
C26A 0.024(11) 0.038(11) 0.049(12) 0.008(10) -0.001(10) -0.007(9)

loop_
_atom_type_symbol
_atom_type_description
_atom_type_scat_dispersion_real
_atom_type_scat_dispersion_imag
_atom_type_scat_source
C C 0.0181 0.0091 'International Tables Vol C Tables 4.2.6.8 and 6.1.1.4'
H H 0.0000 0.0000 'International Tables Vol C Tables 4.2.6.8 and 6.1.1.4'
Cu Cu -1.9646 0.5888 'International Tables Vol C Tables 4.2.6.8 and 6.1.1.4'
F F 0.0727 0.0534 'International Tables Vol C Tables 4.2.6.8 and 6.1.1.4'
N N 0.0311 0.0180 'International Tables Vol C Tables 4.2.6.8 and 6.1.1.4'
O O 0.0492 0.0322 'International Tables Vol C Tables 4.2.6.8 and 6.1.1.4'
S S 0.3331 0.5567 'International Tables Vol C Tables 4.2.6.8 and 6.1.1.4'

loop_
_geom_angle_atom_site_label_1
_geom_angle_atom_site_label_2
_geom_angle_atom_site_label_3
_geom_angle
_geom_angle_site_symmetry_1
_geom_angle_site_symmetry_3
_geom_angle_publ_flag
S2 Cu1 S1 108.97(11) . . ?
N3 Cu1 S1 84.4(2) . . ?
N3 Cu1 S2 166.0(2) . . ?
N3 Cu1 N4 80.8(3) . . ?
N4 Cu1 S1 162.9(2) . . ?
N4 Cu1 S2 85.3(2) . . ?
S5 Cu3 S6 109.36(10) . . ?
N17 Cu3 S5 85.2(2) . . ?
N17 Cu3 S6 164.8(2) . . ?
N18 Cu3 S5 164.7(2) . . ?
N18 Cu3 S6 84.6(2) . . ?
N18 Cu3 N17 80.4(3) . . ?
C2 S1 Cu1 95.3(3) . . ?
C7 S2 Cu1 95.3(3) . . ?
C58 S5 Cu3 93.7(3) . . ?
C63 S6 Cu3 93.3(3) . . ?
C11 O1 C10 122.3(8) . . ?
C16 O2 C15 120.6(7) . . ?
C20 O3 C21 114.7(8) . . ?
C24 O5 H5 109.5 . . ?
C25 O6 H6 109.5 . . ?
C28 O9 H9 104.7 . . ?
C27 O10 C23 113.0(7) . . ?
C67 O20 C66 122.7(7) . . ?
C72 O21 C71 124.0(10) . . ?
C77 O22 C76 113.2(7) . . ?
C80 O24 H24B 109.5 . . ?
C81 O25 H25B 109.5 . . ?
C82 O26 H26B 109.5 . . ?
C84 O27 H27B 109.5 . . ?
C83 O28 C79 111.6(8) . . ?
C1 N1 H1 119.0 . . ?
C2 N1 H1 119.0 . . ?
C2 N1 C1 122.0(10) . . ?
N3 N2 C2 113.3(8) . . ?
N2 N3 Cu1 124.6(6) . . ?
N2 N3 C4 120.5(8) . . ?
C4 N3 Cu1 114.9(6) . . ?
N5 N4 Cu1 122.7(6) . . ?
C5 N4 Cu1 115.7(7) . . ?
C5 N4 N5 121.5(8) . . ?
C7 N5 N4 112.1(7) . . ?
C7 N6 H6A 118.1 . . ?
C7 N6 C8 123.8(8) . . ?
C8 N6 H6A 118.1 . . ?
C22 N7 H7 118.2 . . ?
C22 N7 C23 123.6(9) . . ?
C23 N7 H7 118.2 . . ?
C57 N15 H15 116.7 . . ?
C58 N15 H15 116.7 . . ?
C58 N15 C57 126.6(9) . . ?
C58 N16 N17 110.8(8) . . ?
N16 N17 Cu3 122.5(6) . . ?
C60 N17 Cu3 115.2(6) . . ?
C60 N17 N16 122.3(8) . . ?
N19 N18 Cu3 124.0(6) . . ?
C61 N18 Cu3 116.0(6) . . ?
C61 N18 N19 120.0(7) . . ?
C63 N19 N18 110.9(7) . . ?
C63 N20 H20 118.9 . . ?
C63 N20 C64 122.3(7) . . ?
C64 N20 H20 118.9 . . ?
C78 N21 H21 117.0 . . ?
C78 N21 C79 126.0(9) . . ?
C79 N21 H21 117.0 . . ?
N1 C1 H1A 109.5 . . ?
N1 C1 H1B 109.5 . . ?
N1 C1 H1C 109.5 . . ?
H1A C1 H1B 109.5 . . ?
H1A C1 H1C 109.5 . . ?
H1B C1 H1C 109.5 . . ?
N1 C2 S1 120.9(8) . . ?
N1 C2 N2 117.2(10) . . ?
N2 C2 S1 121.8(7) . . ?
H3A C3 H3B 109.5 . . ?
H3A C3 H3C 109.5 . . ?
H3B C3 H3C 109.5 . . ?
C4 C3 H3A 109.5 . . ?
C4 C3 H3B 109.5 . . ?
C4 C3 H3C 109.5 . . ?
N3 C4 C3 123.4(9) . . ?
N3 C4 C5 113.3(8) . . ?
C3 C4 C5 123.3(9) . . ?
N4 C5 C4 115.2(9) . . ?
N4 C5 C6 123.5(9) . . ?
C4 C5 C6 121.2(9) . . ?
C5 C6 H6B 109.5 . . ?
C5 C6 H6C 109.5 . . ?
C5 C6 H6D 109.5 . . ?
H6B C6 H6C 109.5 . . ?
H6B C6 H6D 109.5 . . ?
H6C C6 H6D 109.5 . . ?
N5 C7 S2 124.5(7) . . ?
N6 C7 S2 118.3(7) . . ?
N6 C7 N5 117.2(8) . . ?
N6 C8 H8A 108.4 . . ?
N6 C8 H8B 108.4 . . ?
N6 C8 C9 115.4(8) . . ?
H8A C8 H8B 107.5 . . ?
C9 C8 H8A 108.4 . . ?
C9 C8 H8B 108.4 . . ?
C8 C9 C10 107.4(7) . . ?
C15 C9 C8 110.5(8) . . ?
C15 C9 C10 110.5(8) . . ?
C20 C9 C8 110.9(8) . . ?
C20 C9 C10 110.5(8) . . ?
C20 C9 C15 107.2(7) . . ?
O1 C10 C9 106.8(7) . . ?
O1 C10 H10A 110.4 . . ?
O1 C10 H10B 110.4 . . ?
C9 C10 H10A 110.4 . . ?
C9 C10 H10B 110.4 . . ?
H10A C10 H10B 108.6 . . ?
O1 C11 C12 103.2(9) . . ?
O1 C11 C13 115.9(9) . . ?
O1 C11 C14 111.2(10) . . ?
C12 C11 C14 106.2(9) . . ?
C13 C11 C12 115.6(11) . . ?
C13 C11 C14 104.4(10) . . ?
F10 C12 C11 112.8(12) . . ?
F11 C12 F10 106.3(14) . . ?
F11 C12 F12 112.4(14) . . ?
F11 C12 C11 112.2(17) . . ?
F12 C12 F10 99.7(13) . . ?
F12 C12 C11 112.7(13) . . ?
F10A C12 C11 103.1(19) . . ?
F10A C12 F12A 109.6(18) . . ?
F12A C12 C11 113.2(14) . . ?
F11A C12 C11 114.7(17) . . ?
F11A C12 F10A 110.6(19) . . ?
F11A C12 F12A 105.6(16) . . ?
F16 C13 F17 109.1(13) . . ?
F16 C13 C11 111.0(13) . . ?
F17 C13 C11 102.8(11) . . ?
F18 C13 F16 111.0(16) . . ?
F18 C13 F17 106.1(13) . . ?
F18 C13 C11 116.2(14) . . ?
C11 C13 F17A 101.2(13) . . ?
F16A C13 C11 126.4(13) . . ?
F16A C13 F17A 94.3(17) . . ?
F16A C13 F18A 115(2) . . ?
F18A C13 C11 111.2(19) . . ?
F18A C13 F17A 102(2) . . ?
F14 C14 F15 105.2(13) . . ?
F14 C14 C11 114.7(14) . . ?
F14 C14 F13 103.6(15) . . ?
F15 C14 C11 119.1(11) . . ?
F15 C14 F13 100.9(15) . . ?
F13 C14 C11 111.5(12) . . ?
F15A C14 C11 96.0(14) . . ?
F14A C14 C11 108.5(17) . . ?
F14A C14 F15A 122.9(19) . . ?
F14A C14 F13A 118.4(19) . . ?
F13A C14 C11 105.4(13) . . ?
F13A C14 F15A 102.4(16) . . ?
O2 C15 C9 107.0(7) . . ?
O2 C15 H15A 110.3 . . ?
O2 C15 H15B 110.3 . . ?
C9 C15 H15A 110.3 . . ?
C9 C15 H15B 110.3 . . ?
H15A C15 H15B 108.6 . . ?
O2 C16 C17 109.9(8) . . ?
O2 C16 C18 114.1(9) . . ?
O2 C16 C19 102.2(8) . . ?
C18 C16 C17 112.3(9) . . ?
C18 C16 C19 110.0(9) . . ?
C19 C16 C17 107.7(9) . . ?
F4 C17 F5 111.1(10) . . ?
F4 C17 F6 107.4(10) . . ?
F4 C17 C16 111.8(9) . . ?
F5 C17 F6 106.7(10) . . ?
F5 C17 C16 111.0(9) . . ?
F6 C17 C16 108.5(9) . . ?
F7 C18 C16 111.9(10) . . ?
F8 C18 F7 106.6(9) . . ?
F8 C18 F9 107.0(10) . . ?
F8 C18 C16 112.2(9) . . ?
F9 C18 F7 106.3(9) . . ?
F9 C18 C16 112.5(9) . . ?
F1 C19 F2 108.3(10) . . ?
F1 C19 C16 111.7(9) . . ?
F2 C19 C16 110.7(9) . . ?
F3 C19 F1 108.2(9) . . ?
F3 C19 F2 106.8(9) . . ?
F3 C19 C16 111.1(10) . . ?
O3 C20 C9 111.1(8) . . ?
O3 C20 H20A 109.4 . . ?
O3 C20 H20B 109.4 . . ?
C9 C20 H20A 109.4 . . ?
C9 C20 H20B 109.4 . . ?
H20A C20 H20B 108.0 . . ?
O3 C21 H21A 109.6 . . ?
O3 C21 H21B 109.6 . . ?
O3 C21 C22 110.1(9) . . ?
H21A C21 H21B 108.2 . . ?
C22 C21 H21A 109.6 . . ?
C22 C21 H21B 109.6 . . ?
O4 C22 N7 122.1(10) . . ?
O4 C22 C21 122.6(10) . . ?
N7 C22 C21 115.1(9) . . ?
O10 C23 H23 108.6 . . ?
O10 C23 C24 105.5(8) . . ?
N7 C23 O10 111.0(8) . . ?
N7 C23 H23 108.6 . . ?
N7 C23 C24 114.3(9) . . ?
C24 C23 H23 108.6 . . ?
O5 C24 C23 108.5(9) . . ?
O5 C24 H24 110.9 . . ?
O5 C24 H24A 106.2 . . ?
O5 C24 C25 107.5(12) . . ?
O5 C24 C25A 109.5(17) . . ?
C23 C24 H24 110.9 . . ?
C23 C24 H24A 106.2 . . ?
C25 C24 C23 108.0(12) . . ?
C25 C24 H24 110.9 . . ?
C25A C24 C23 119.6(15) . . ?
C25A C24 H24A 106.2 . . ?
O6 C25 C24 112.3(17) . . ?
O6 C25 H25 108.8 . . ?
O6 C25 C26 106.7(15) . . ?
C24 C25 H25 108.8 . . ?
C24 C25 C26 111.3(16) . . ?
C26 C25 H25 108.8 . . ?
O10 C27 H27 105.9 . . ?
O10 C27 H27A 112.8 . . ?
O10 C27 C28 107.2(10) . . ?
O10 C27 C26 116.0(10) . . ?
O10 C27 C26A 103.3(11) . . ?
C28 C27 H27 105.9 . . ?
C28 C27 H27A 112.8 . . ?
C28 C27 C26A 107.4(12) . . ?
C26 C27 H27 105.9 . . ?
C26 C27 C28 115.0(12) . . ?
C26A C27 H27A 112.8 . . ?
O9 C28 C27 110.2(10) . . ?
O9 C28 H28A 109.6 . . ?
O9 C28 H28B 109.6 . . ?
C27 C28 H28A 109.6 . . ?
C27 C28 H28B 109.6 . . ?
H28A C28 H28B 108.1 . . ?
N15 C57 H57A 109.5 . . ?
N15 C57 H57B 109.5 . . ?
N15 C57 H57C 109.5 . . ?
H57A C57 H57B 109.5 . . ?
H57A C57 H57C 109.5 . . ?
H57B C57 H57C 109.5 . . ?
N15 C58 S5 118.2(7) . . ?
N16 C58 S5 127.6(7) . . ?
N16 C58 N15 114.0(8) . . ?
H59A C59 H59B 109.5 . . ?
H59A C59 H59C 109.5 . . ?
H59B C59 H59C 109.5 . . ?
C60 C59 H59A 109.5 . . ?
C60 C59 H59B 109.5 . . ?
C60 C59 H59C 109.5 . . ?
N17 C60 C59 124.5(8) . . ?
N17 C60 C61 115.1(8) . . ?
C61 C60 C59 120.3(8) . . ?
N18 C61 C60 113.2(8) . . ?
N18 C61 C62 123.7(8) . . ?
C60 C61 C62 123.1(8) . . ?
C61 C62 H62A 109.5 . . ?
C61 C62 H62B 109.5 . . ?
C61 C62 H62C 109.5 . . ?
H62A C62 H62B 109.5 . . ?
H62A C62 H62C 109.5 . . ?
H62B C62 H62C 109.5 . . ?
N19 C63 S6 126.8(7) . . ?
N19 C63 N20 118.2(8) . . ?
N20 C63 S6 114.9(6) . . ?
N20 C64 H64A 108.4 . . ?
N20 C64 H64B 108.4 . . ?
N20 C64 C65 115.7(7) . . ?
H64A C64 H64B 107.4 . . ?
C65 C64 H64A 108.4 . . ?
C65 C64 H64B 108.4 . . ?
C66 C65 C64 111.0(8) . . ?
C66 C65 C71 111.3(7) . . ?
C66 C65 C76 108.7(8) . . ?
C71 C65 C64 108.8(7) . . ?
C76 C65 C64 107.6(7) . . ?
C76 C65 C71 109.4(8) . . ?
O20 C66 C65 105.7(7) . . ?
O20 C66 H66A 110.6 . . ?
O20 C66 H66B 110.6 . . ?
C65 C66 H66A 110.6 . . ?
C65 C66 H66B 110.6 . . ?
H66A C66 H66B 108.7 . . ?
O20 C67 C68 111.8(8) . . ?
O20 C67 C69 103.3(8) . . ?
O20 C67 C70 114.6(9) . . ?
C68 C67 C69 110.3(10) . . ?
C68 C67 C70 107.7(9) . . ?
C70 C67 C69 109.1(9) . . ?
F49 C68 F50 108.5(13) . . ?
F49 C68 F51 102.7(12) . . ?
F49 C68 C67 113.2(12) . . ?
F50 C68 F51 100.1(11) . . ?
F50 C68 C67 119.1(11) . . ?
F51 C68 C67 111.2(10) . . ?
F50A C68 C67 101.3(13) . . ?
F49A C68 C67 117.7(16) . . ?
F49A C68 F50A 102.6(18) . . ?
F49A C68 F51A 126(2) . . ?
F51A C68 C67 107.4(14) . . ?
F51A C68 F50A 96.1(14) . . ?
F52 C69 F54 100.3(17) . . ?
F52 C69 C67 121.6(19) . . ?
F53 C69 F52 108.4(17) . . ?
F53 C69 F54 102.3(16) . . ?
F53 C69 C67 117.8(14) . . ?
F54 C69 C67 102.7(13) . . ?
F54A C69 C67 114.8(10) . . ?
F54A C69 F53A 95.5(13) . . ?
F53A C69 C67 108.1(11) . . ?
F52A C69 C67 111.5(14) . . ?
F52A C69 F54A 115.6(16) . . ?
F52A C69 F53A 109.9(14) . . ?
F46 C70 F47 100.9(10) . . ?
F46 C70 C67 105.3(10) . . ?
F47 C70 C67 107.4(11) . . ?
F48 C70 F46 113.6(13) . . ?
F48 C70 F47 110.4(13) . . ?
F48 C70 C67 117.7(12) . . ?
F47A C70 C67 136.1(15) . . ?
F47A C70 F46A 96.0(15) . . ?
F47A C70 F48A 112.2(19) . . ?
F46A C70 C67 104.2(12) . . ?
F48A C70 C67 104.5(14) . . ?
F48A C70 F46A 95.0(16) . . ?
O21 C71 C65 105.3(8) . . ?
O21 C71 H71A 110.7 . . ?
O21 C71 H71B 110.7 . . ?
C65 C71 H71A 110.7 . . ?
C65 C71 H71B 110.7 . . ?
H71A C71 H71B 108.8 . . ?
O21 C72 C73 113.6(10) . . ?
O21 C72 C74 111.2(10) . . ?
O21 C72 C75 102.9(11) . . ?
C73 C72 C74 108.6(13) . . ?
C73 C72 C75 110.8(12) . . ?
C75 C72 C74 109.7(10) . . ?
F43 C73 F44 109.0(19) . . ?
F43 C73 F45 107.9(17) . . ?
F43 C73 C72 116.2(17) . . ?
F44 C73 F45 102.2(16) . . ?
F44 C73 C72 115.5(16) . . ?
F45 C73 C72 104.6(15) . . ?
F43A C73 C72 123(2) . . ?
F43A C73 F44A 117(3) . . ?
F43A C73 F45A 104(3) . . ?
F44A C73 C72 108(3) . . ?
F44A C73 F45A 91(3) . . ?
F45A C73 C72 108(2) . . ?
F37 C74 C72 109.0(13) . . ?
F38 C74 F37 111.3(13) . . ?
F38 C74 F39 113.4(16) . . ?
F38 C74 C72 109.0(11) . . ?
F39 C74 F37 110.5(14) . . ?
F39 C74 C72 103.4(14) . . ?
F38A C74 C72 111(2) . . ?
F38A C74 F39A 115(3) . . ?
F38A C74 F37A 106(3) . . ?
F39A C74 C72 120(2) . . ?
F39A C74 F37A 94(3) . . ?
F37A C74 C72 107(2) . . ?
F40 C75 C72 115.5(18) . . ?
F41 C75 F40 107.5(16) . . ?
F41 C75 F42 102.9(16) . . ?
F41 C75 C72 114.1(12) . . ?
F42 C75 F40 107.0(17) . . ?
F42 C75 C72 108.9(17) . . ?
F40A C75 C72 101.4(19) . . ?
F42A C75 C72 111(2) . . ?
F42A C75 F40A 114(3) . . ?
F42A C75 F41A 123(3) . . ?
F41A C75 C72 97.3(16) . . ?
F41A C75 F40A 107(2) . . ?
O22 C76 C65 108.8(7) . . ?
O22 C76 H76A 109.9 . . ?
O22 C76 H76B 109.9 . . ?
C65 C76 H76A 109.9 . . ?
C65 C76 H76B 109.9 . . ?
H76A C76 H76B 108.3 . . ?
O22 C77 H77A 108.8 . . ?
O22 C77 H77B 108.8 . . ?
O22 C77 C78 113.9(8) . . ?
H77A C77 H77B 107.7 . . ?
C78 C77 H77A 108.8 . . ?
C78 C77 H77B 108.8 . . ?
O23 C78 N21 122.1(10) . . ?
O23 C78 C77 124.9(10) . . ?
N21 C78 C77 112.9(9) . . ?
O28 C79 N21 110.7(9) . . ?
O28 C79 H79 110.2 . . ?
O28 C79 C80 108.1(8) . . ?
N21 C79 H79 110.2 . . ?
N21 C79 C80 107.4(9) . . ?
C80 C79 H79 110.2 . . ?
O24 C80 C79 110.0(9) . . ?
O24 C80 H80 109.6 . . ?
O24 C80 C81 108.0(9) . . ?
C79 C80 H80 109.6 . . ?
C81 C80 C79 109.9(9) . . ?
C81 C80 H80 109.6 . . ?
O25 C81 C80 111.6(9) . . ?
O25 C81 H81 108.4 . . ?
O25 C81 C82 109.3(8) . . ?
C80 C81 H81 108.4 . . ?
C80 C81 C82 110.6(9) . . ?
C82 C81 H81 108.4 . . ?
O26 C82 C81 108.6(8) . . ?
O26 C82 H82 109.7 . . ?
O26 C82 C83 111.6(8) . . ?
C81 C82 H82 109.7 . . ?
C83 C82 C81 107.6(8) . . ?
C83 C82 H82 109.7 . . ?
O28 C83 C82 110.7(8) . . ?
O28 C83 H83 109.2 . . ?
O28 C83 C84 109.8(9) . . ?
C82 C83 H83 109.2 . . ?
C84 C83 C82 108.8(9) . . ?
C84 C83 H83 109.2 . . ?
O27 C84 C83 114.6(10) . . ?
O27 C84 H84A 108.6 . . ?
O27 C84 H84B 108.6 . . ?
C83 C84 H84A 108.6 . . ?
C83 C84 H84B 108.6 . . ?
H84A C84 H84B 107.6 . . ?
S3 Cu2 S4 108.69(13) . . ?
N10 Cu2 S3 86.6(3) . . ?
N10 Cu2 S4 164.6(3) . . ?
N11 Cu2 S3 164.7(3) . . ?
N11 Cu2 S4 85.8(3) . . ?
N11 Cu2 N10 78.8(4) . . ?
C30 S3 Cu2 92.4(4) . . ?
C35 S4 Cu2 93.1(3) . . ?
C39 O11 C38 123.1(8) . . ?
C44 O12 C43 121.8(8) . . ?
C48 O13 C49 115.6(7) . . ?
C52 O15 H15C 109.5 . . ?
C53 O16 H16 109.5 . . ?
C54 O17 H17 109.5 . . ?
C55 O18 H18 109.5 . . ?
C51 O19 C56 112.7(9) . . ?
C29 N8 H8 121.9 . . ?
C30 N8 H8 121.9 . . ?
C30 N8 C29 116.2(14) . . ?
C30 N9 N10 112.1(11) . . ?
N9 N10 Cu2 121.9(8) . . ?
C31 N10 Cu2 114.9(8) . . ?
C31 N10 N9 123.0(11) . . ?
N12 N11 Cu2 124.2(6) . . ?
C33 N11 Cu2 117.2(8) . . ?
C33 N11 N12 118.6(9) . . ?
C35 N12 N11 110.1(9) . . ?
C35 N13 H13 118.6 . . ?
C35 N13 C36 122.8(9) . . ?
C36 N13 H13 118.6 . . ?
C50 N14 H14 118.8 . . ?
C50 N14 C51 122.3(9) . . ?
C51 N14 H14 118.8 . . ?
N8 C29 H29A 109.5 . . ?
N8 C29 H29B 109.5 . . ?
N8 C29 H29C 109.5 . . ?
H29A C29 H29B 109.5 . . ?
H29A C29 H29C 109.5 . . ?
H29B C29 H29C 109.5 . . ?
N8 C30 S3 109.2(11) . . ?
N9 C30 S3 127.0(10) . . ?
N9 C30 N8 123.8(13) . . ?
N10 C31 C32 121.6(12) . . ?
N10 C31 C33 116.9(11) . . ?
C33 C31 C32 121.4(11) . . ?
C31 C32 H32A 109.5 . . ?
C31 C32 H32B 109.5 . . ?
C31 C32 H32C 109.5 . . ?
H32A C32 H32B 109.5 . . ?
H32A C32 H32C 109.5 . . ?
H32B C32 H32C 109.5 . . ?
N11 C33 C31 112.0(11) . . ?
N11 C33 C34 123.4(11) . . ?
C31 C33 C34 124.6(10) . . ?
C33 C34 H34A 109.5 . . ?
C33 C34 H34B 109.5 . . ?
C33 C34 H34C 109.5 . . ?
H34A C34 H34B 109.5 . . ?
H34A C34 H34C 109.5 . . ?
H34B C34 H34C 109.5 . . ?
N12 C35 S4 126.4(8) . . ?
N12 C35 N13 117.7(9) . . ?
N13 C35 S4 115.7(7) . . ?
N13 C36 H36A 108.6 . . ?
N13 C36 H36B 108.6 . . ?
N13 C36 C37 114.8(8) . . ?
H36A C36 H36B 107.5 . . ?
C37 C36 H36A 108.6 . . ?
C37 C36 H36B 108.6 . . ?
C36 C37 C38 109.3(8) . . ?
C36 C37 C48 110.3(7) . . ?
C38 C37 C48 107.8(7) . . ?
C43 C37 C36 110.7(8) . . ?
C43 C37 C38 109.9(7) . . ?
C43 C37 C48 108.8(8) . . ?
O11 C38 C37 107.6(7) . . ?
O11 C38 H38A 110.2 . . ?
O11 C38 H38B 110.2 . . ?
C37 C38 H38A 110.2 . . ?
C37 C38 H38B 110.2 . . ?
H38A C38 H38B 108.5 . . ?
O11 C39 C40 101.8(8) . . ?
O11 C39 C41 111.3(9) . . ?
O11 C39 C42 109.1(9) . . ?
C41 C39 C40 111.0(9) . . ?
C42 C39 C40 112.2(10) . . ?
C42 C39 C41 111.1(11) . . ?
F22 C40 C39 110.8(9) . . ?
F23 C40 F22 107.3(9) . . ?
F23 C40 F24 108.0(10) . . ?
F23 C40 C39 111.2(9) . . ?
F24 C40 F22 107.4(9) . . ?
F24 C40 C39 111.9(9) . . ?
F25 C41 F26 100.9(13) . . ?
F25 C41 C39 118.1(12) . . ?
F26 C41 C39 108.4(10) . . ?
F27 C41 F25 111.2(17) . . ?
F27 C41 F26 104.5(16) . . ?
F27 C41 C39 112(2) . . ?
F26A C41 C39 112.9(12) . . ?
F26A C41 F25A 101.1(14) . . ?
F26A C41 F27A 121(2) . . ?
F25A C41 C39 96.7(11) . . ?
F27A C41 C39 113.9(19) . . ?
F27A C41 F25A 107.7(18) . . ?
F19 C42 C39 105.6(13) . . ?
F20 C42 F19 101.0(17) . . ?
F20 C42 F21 110.1(17) . . ?
F20 C42 C39 120.4(18) . . ?
F21 C42 F19 97.7(13) . . ?
F21 C42 C39 117.7(15) . . ?
F21A C42 C39 100.5(12) . . ?
F20A C42 C39 113.4(18) . . ?
F20A C42 F21A 101.0(18) . . ?
F20A C42 F19A 126(2) . . ?
F19A C42 C39 112.6(16) . . ?
F19A C42 F21A 96.4(14) . . ?
O12 C43 C37 104.7(8) . . ?
O12 C43 H43A 110.8 . . ?
O12 C43 H43B 110.8 . . ?
C37 C43 H43A 110.8 . . ?
C37 C43 H43B 110.8 . . ?
H43A C43 H43B 108.9 . . ?
O12 C44 C45 102.2(9) . . ?
O12 C44 C46 114.4(8) . . ?
O12 C44 C47 110.8(8) . . ?
C46 C44 C45 106.5(8) . . ?
C47 C44 C45 106.4(10) . . ?
C47 C44 C46 115.1(10) . . ?
F31 C45 C44 109.6(10) . . ?
F32 C45 F31 107.4(10) . . ?
F32 C45 C44 111.8(11) . . ?
F33 C45 F31 111.3(12) . . ?
F33 C45 F32 107.5(12) . . ?
F33 C45 C44 109.2(10) . . ?
F28 C46 F30 108.5(10) . . ?
F28 C46 C44 112.8(9) . . ?
F29 C46 F28 108.0(9) . . ?
F29 C46 F30 110.5(9) . . ?
F29 C46 C44 112.3(9) . . ?
F30 C46 C44 104.6(8) . . ?
F34 C47 F35 107.8(10) . . ?
F34 C47 F36 108.7(11) . . ?
F34 C47 C44 114.0(11) . . ?
F35 C47 C44 108.1(10) . . ?
F36 C47 F35 107.1(11) . . ?
F36 C47 C44 110.9(10) . . ?
O13 C48 C37 107.4(7) . . ?
O13 C48 H48A 110.2 . . ?
O13 C48 H48B 110.2 . . ?
C37 C48 H48A 110.2 . . ?
C37 C48 H48B 110.2 . . ?
H48A C48 H48B 108.5 . . ?
O13 C49 H49A 109.4 . . ?
O13 C49 H49B 109.4 . . ?
O13 C49 C50 111.3(8) . . ?
H49A C49 H49B 108.0 . . ?
C50 C49 H49A 109.4 . . ?
C50 C49 H49B 109.4 . . ?
O14 C50 N14 122.3(10) . . ?
O14 C50 C49 122.0(9) . . ?
N14 C50 C49 115.4(9) . . ?
O19 C51 N14 111.1(9) . . ?
O19 C51 H51 109.1 . . ?
O19 C51 C52 107.5(9) . . ?
N14 C51 H51 109.1 . . ?
N14 C51 C52 110.8(11) . . ?
C52 C51 H51 109.1 . . ?
O15 C52 C51 109.9(11) . . ?
O15 C52 H52 109.2 . . ?
O15 C52 C53 112.0(12) . . ?
C51 C52 H52 109.2 . . ?
C51 C52 C53 107.3(12) . . ?
C53 C52 H52 109.2 . . ?
O16 C53 C52 109.2(14) . . ?
O16 C53 H53 109.8 . . ?
O16 C53 C54 108.2(13) . . ?
C52 C53 H53 109.8 . . ?
C52 C53 C54 109.9(11) . . ?
C54 C53 H53 109.8 . . ?
O17 C54 C53 109.3(14) . . ?
O17 C54 H54 108.4 . . ?
O17 C54 C56 108.7(14) . . ?
C53 C54 H54 108.4 . . ?
C56 C54 C53 113.5(11) . . ?
C56 C54 H54 108.4 . . ?
O18 C55 H55A 109.7 . . ?
O18 C55 H55B 109.7 . . ?
O18 C55 C56 109.8(15) . . ?
H55A C55 H55B 108.2 . . ?
C56 C55 H55A 109.7 . . ?
C56 C55 H55B 109.7 . . ?
O19 C56 C54 108.6(12) . . ?
O19 C56 C55 112.3(11) . . ?
O19 C56 H56 107.8 . . ?
C54 C56 H56 107.8 . . ?
C55 C56 C54 112.4(12) . . ?
C55 C56 H56 107.8 . . ?
C24 C25A H25A 110.6 . . ?
C24 C25A C26A 105(2) . . ?
O6A C25A C24 115(2) . . ?
O6A C25A H25A 110.6 . . ?
O6A C25A C26A 104(2) . . ?
C26A C25A H25A 110.6 . . ?
C25A O6A H6AA 109.5 . . ?
C25 C26 H26 109.2 . . ?
C27 C26 C25 108.3(13) . . ?
C27 C26 H26 109.2 . . ?
O7 C26 C25 116.5(15) . . ?
O7 C26 C27 104.3(13) . . ?
O7 C26 H26 109.2 . . ?
C26 O7 H7A 109.5 . . ?
C26A O7A H7AA 109.5 . . ?
C27 C26A H26A 112.6 . . ?
C25A C26A C27 100.1(17) . . ?
C25A C26A H26A 112.6 . . ?
O7A C26A C27 119(2) . . ?
O7A C26A C25A 98.5(19) . . ?
O7A C26A H26A 112.6 . . ?

loop_
_geom_bond_atom_site_label_1
_geom_bond_atom_site_label_2
_geom_bond_distance
_geom_bond_site_symmetry_2
_geom_bond_publ_flag
Cu1 S1 2.260(3) . ?
Cu1 S2 2.241(3) . ?
Cu1 N3 1.961(8) . ?
Cu1 N4 1.975(8) . ?
Cu3 S5 2.258(2) . ?
Cu3 S6 2.263(3) . ?
Cu3 N17 1.972(7) . ?
Cu3 N18 1.949(7) . ?
S1 C2 1.787(11) . ?
S2 C7 1.753(10) . ?
S5 C58 1.747(9) . ?
S6 C63 1.778(8) . ?
F1 C19 1.340(14) . ?
F2 C19 1.345(15) . ?
F3 C19 1.310(14) . ?
F4 C17 1.292(13) . ?
F5 C17 1.317(13) . ?
F6 C17 1.359(15) . ?
F7 C18 1.350(14) . ?
F8 C18 1.336(14) . ?
F9 C18 1.337(14) . ?
F10 C12 1.354(15) . ?
F11 C12 1.306(16) . ?
F12 C12 1.353(18) . ?
F14 C14 1.307(16) . ?
F15 C14 1.357(15) . ?
F16 C13 1.329(15) . ?
F17 C13 1.385(15) . ?
F18 C13 1.293(15) . ?
F37 C74 1.328(14) . ?
F38 C74 1.243(15) . ?
F39 C74 1.323(15) . ?
F40 C75 1.345(16) . ?
F41 C75 1.326(17) . ?
F42 C75 1.332(17) . ?
F43 C73 1.292(17) . ?
F44 C73 1.314(18) . ?
F45 C73 1.399(19) . ?
F46 C70 1.340(14) . ?
F47 C70 1.347(14) . ?
F48 C70 1.278(15) . ?
F49 C68 1.288(15) . ?
F50 C68 1.361(14) . ?
F51 C68 1.386(15) . ?
F52 C69 1.315(17) . ?
F53 C69 1.309(18) . ?
F54 C69 1.400(18) . ?
O1 C10 1.467(11) . ?
O1 C11 1.397(13) . ?
O2 C15 1.459(10) . ?
O2 C16 1.400(11) . ?
O3 C20 1.421(12) . ?
O3 C21 1.430(12) . ?
O4 C22 1.217(13) . ?
O5 H5 0.8400 . ?
O5 C24 1.429(13) . ?
O6 H6 0.8400 . ?
O6 C25 1.430(19) . ?
O9 H9 0.8406 . ?
O9 C28 1.452(15) . ?
O10 C23 1.443(12) . ?
O10 C27 1.393(14) . ?
O20 C66 1.464(10) . ?
O20 C67 1.368(11) . ?
O21 C71 1.465(12) . ?
O21 C72 1.371(14) . ?
O22 C76 1.450(12) . ?
O22 C77 1.401(12) . ?
O23 C78 1.222(13) . ?
O24 H24B 0.8400 . ?
O24 C80 1.385(13) . ?
O25 H25B 0.8400 . ?
O25 C81 1.415(12) . ?
O26 H26B 0.8400 . ?
O26 C82 1.418(12) . ?
O27 H27B 0.8400 . ?
O27 C84 1.413(13) . ?
O28 C79 1.434(14) . ?
O28 C83 1.395(12) . ?
N1 H1 0.8800 . ?
N1 C1 1.519(15) . ?
N1 C2 1.275(13) . ?
N2 N3 1.331(11) . ?
N2 C2 1.360(13) . ?
N3 C4 1.340(13) . ?
N4 N5 1.366(10) . ?
N4 C5 1.281(13) . ?
N5 C7 1.349(12) . ?
N6 H6A 0.8800 . ?
N6 C7 1.324(12) . ?
N6 C8 1.459(12) . ?
N7 H7 0.8800 . ?
N7 C22 1.346(13) . ?
N7 C23 1.370(12) . ?
N15 H15 0.8800 . ?
N15 C57 1.465(14) . ?
N15 C58 1.349(12) . ?
N16 N17 1.384(10) . ?
N16 C58 1.310(12) . ?
N17 C60 1.285(12) . ?
N18 N19 1.380(11) . ?
N18 C61 1.313(12) . ?
N19 C63 1.279(11) . ?
N20 H20 0.8800 . ?
N20 C63 1.355(12) . ?
N20 C64 1.445(11) . ?
N21 H21 0.8800 . ?
N21 C78 1.375(14) . ?
N21 C79 1.439(14) . ?
C1 H1A 0.9800 . ?
C1 H1B 0.9800 . ?
C1 H1C 0.9800 . ?
C3 H3A 0.9800 . ?
C3 H3B 0.9800 . ?
C3 H3C 0.9800 . ?
C3 C4 1.463(14) . ?
C4 C5 1.475(14) . ?
C5 C6 1.503(13) . ?
C6 H6B 0.9800 . ?
C6 H6C 0.9800 . ?
C6 H6D 0.9800 . ?
C8 H8A 0.9900 . ?
C8 H8B 0.9900 . ?
C8 C9 1.517(13) . ?
C9 C10 1.522(13) . ?
C9 C15 1.502(13) . ?
C9 C20 1.497(13) . ?
C10 H10A 0.9900 . ?
C10 H10B 0.9900 . ?
C11 C12 1.507(16) . ?
C11 C13 1.498(17) . ?
C11 C14 1.581(18) . ?
C12 F10A 1.35(2) . ?
C12 F12A 1.39(2) . ?
C12 F11A 1.34(2) . ?
C13 F16A 1.291(19) . ?
C13 F17A 1.53(2) . ?
C13 F18A 1.30(2) . ?
C14 F13 1.37(2) . ?
C14 F15A 1.43(2) . ?
C14 F14A 1.28(2) . ?
C14 F13A 1.30(2) . ?
C15 H15A 0.9900 . ?
C15 H15B 0.9900 . ?
C16 C17 1.565(15) . ?
C16 C18 1.511(15) . ?
C16 C19 1.563(14) . ?
C20 H20A 0.9900 . ?
C20 H20B 0.9900 . ?
C21 H21A 0.9900 . ?
C21 H21B 0.9900 . ?
C21 C22 1.530(15) . ?
C23 H23 1.0000 . ?
C23 C24 1.538(15) . ?
C24 H24 1.0000 . ?
C24 H24A 1.0000 . ?
C24 C25 1.51(2) . ?
C24 C25A 1.48(2) . ?
C25 H25 1.0000 . ?
C25 C26 1.52(2) . ?
C27 H27 1.0000 . ?
C27 H27A 1.0000 . ?
C27 C28 1.493(16) . ?
C27 C26 1.471(16) . ?
C27 C26A 1.74(2) . ?
C28 H28A 0.9900 . ?
C28 H28B 0.9900 . ?
C57 H57A 0.9800 . ?
C57 H57B 0.9800 . ?
C57 H57C 0.9800 . ?
C59 H59A 0.9800 . ?
C59 H59B 0.9800 . ?
C59 H59C 0.9800 . ?
C59 C60 1.532(12) . ?
C60 C61 1.470(12) . ?
C61 C62 1.474(12) . ?
C62 H62A 0.9800 . ?
C62 H62B 0.9800 . ?
C62 H62C 0.9800 . ?
C64 H64A 0.9900 . ?
C64 H64B 0.9900 . ?
C64 C65 1.535(13) . ?
C65 C66 1.495(12) . ?
C65 C71 1.512(13) . ?
C65 C76 1.503(12) . ?
C66 H66A 0.9900 . ?
C66 H66B 0.9900 . ?
C67 C68 1.525(18) . ?
C67 C69 1.554(15) . ?
C67 C70 1.552(15) . ?
C68 F50A 1.47(2) . ?
C68 F49A 1.28(2) . ?
C68 F51A 1.32(2) . ?
C69 F54A 1.330(17) . ?
C69 F53A 1.395(19) . ?
C69 F52A 1.298(17) . ?
C70 F47A 1.256(19) . ?
C70 F46A 1.47(2) . ?
C70 F48A 1.33(2) . ?
C71 H71A 0.9900 . ?
C71 H71B 0.9900 . ?
C72 C73 1.51(2) . ?
C72 C74 1.61(2) . ?
C72 C75 1.60(2) . ?
C73 F43A 1.27(2) . ?
C73 F44A 1.35(3) . ?
C73 F45A 1.39(3) . ?
C74 F38A 1.21(3) . ?
C74 F39A 1.34(3) . ?
C74 F37A 1.35(3) . ?
C75 F40A 1.38(2) . ?
C75 F42A 1.30(2) . ?
C75 F41A 1.34(2) . ?
C76 H76A 0.9900 . ?
C76 H76B 0.9900 . ?
C77 H77A 0.9900 . ?
C77 H77B 0.9900 . ?
C77 C78 1.523(15) . ?
C79 H79 1.0000 . ?
C79 C80 1.553(15) . ?
C80 H80 1.0000 . ?
C80 C81 1.515(15) . ?
C81 H81 1.0000 . ?
C81 C82 1.588(15) . ?
C82 H82 1.0000 . ?
C82 C83 1.520(14) . ?
C83 H83 1.0000 . ?
C83 C84 1.480(17) . ?
C84 H84A 0.9900 . ?
C84 H84B 0.9900 . ?
Cu2 S3 2.210(4) . ?
Cu2 S4 2.245(3) . ?
Cu2 N10 1.996(9) . ?
Cu2 N11 1.937(9) . ?
S3 C30 1.840(14) . ?
S4 C35 1.789(10) . ?
F19 C42 1.452(17) . ?
F20 C42 1.278(18) . ?
F21 C42 1.366(16) . ?
F22 C40 1.338(11) . ?
F23 C40 1.309(13) . ?
F24 C40 1.321(13) . ?
F25 C41 1.329(15) . ?
F26 C41 1.368(16) . ?
F27 C41 1.287(16) . ?
F28 C46 1.313(12) . ?
F29 C46 1.290(12) . ?
F30 C46 1.375(13) . ?
F31 C45 1.349(15) . ?
F32 C45 1.312(14) . ?
F33 C45 1.299(14) . ?
F34 C47 1.322(15) . ?
F35 C47 1.395(14) . ?
F36 C47 1.325(13) . ?
O11 C38 1.450(10) . ?
O11 C39 1.369(12) . ?
O12 C43 1.457(12) . ?
O12 C44 1.407(12) . ?
O13 C48 1.399(11) . ?
O13 C49 1.406(12) . ?
O14 C50 1.236(13) . ?
O15 H15C 0.8400 . ?
O15 C52 1.461(18) . ?
O16 H16 0.8400 . ?
O16 C53 1.479(18) . ?
O17 H17 0.8400 . ?
O17 C54 1.405(18) . ?
O18 H18 0.8400 . ?
O18 C55 1.43(2) . ?
O19 C51 1.385(13) . ?
O19 C56 1.456(15) . ?
N8 H8 0.8800 . ?
N8 C29 1.500(19) . ?
N8 C30 1.374(17) . ?
N9 N10 1.357(14) . ?
N9 C30 1.263(17) . ?
N10 C31 1.248(15) . ?
N11 N12 1.381(13) . ?
N11 C33 1.311(13) . ?
N12 C35 1.312(13) . ?
N13 H13 0.8800 . ?
N13 C35 1.356(13) . ?
N13 C36 1.427(13) . ?
N14 H14 0.8800 . ?
N14 C50 1.344(12) . ?
N14 C51 1.402(14) . ?
C29 H29A 0.9800 . ?
C29 H29B 0.9800 . ?
C29 H29C 0.9800 . ?
C31 C32 1.543(16) . ?
C31 C33 1.438(17) . ?
C32 H32A 0.9800 . ?
C32 H32B 0.9800 . ?
C32 H32C 0.9800 . ?
C33 C34 1.475(17) . ?
C34 H34A 0.9800 . ?
C34 H34B 0.9800 . ?
C34 H34C 0.9800 . ?
C36 H36A 0.9900 . ?
C36 H36B 0.9900 . ?
C36 C37 1.515(13) . ?
C37 C38 1.547(13) . ?
C37 C43 1.507(13) . ?
C37 C48 1.559(13) . ?
C38 H38A 0.9900 . ?
C38 H38B 0.9900 . ?
C39 C40 1.551(15) . ?
C39 C41 1.549(15) . ?
C39 C42 1.520(19) . ?
C41 F26A 1.241(18) . ?
C41 F25A 1.419(19) . ?
C41 F27A 1.28(2) . ?
C42 F21A 1.518(19) . ?
C42 F20A 1.28(2) . ?
C42 F19A 1.30(2) . ?
C43 H43A 0.9900 . ?
C43 H43B 0.9900 . ?
C44 C45 1.615(18) . ?
C44 C46 1.557(14) . ?
C44 C47 1.477(16) . ?
C48 H48A 0.9900 . ?
C48 H48B 0.9900 . ?
C49 H49A 0.9900 . ?
C49 H49B 0.9900 . ?
C49 C50 1.558(14) . ?
C51 H51 1.0000 . ?
C51 C52 1.525(17) . ?
C52 H52 1.0000 . ?
C52 C53 1.53(2) . ?
C53 H53 1.0000 . ?
C53 C54 1.53(2) . ?
C54 H54 1.0000 . ?
C54 C56 1.500(19) . ?
C55 H55A 0.9900 . ?
C55 H55B 0.9900 . ?
C55 C56 1.49(2) . ?
C56 H56 1.0000 . ?
C25A H25A 1.0000 . ?
C25A O6A 1.40(2) . ?
C25A C26A 1.62(4) . ?
O6A H6AA 0.8400 . ?
C26 H26 1.0000 . ?
C26 O7 1.407(18) . ?
O7 H7A 0.8400 . ?
O7A H7AA 0.8400 . ?
O7A C26A 1.41(2) . ?
C26A H26A 1.0000 . ?

loop_
_geom_hbond_atom_site_label_D
_geom_hbond_atom_site_label_H
_geom_hbond_atom_site_label_A
_geom_hbond_distance_DH
_geom_hbond_distance_HA
_geom_hbond_distance_DA
_geom_hbond_angle_DHA
_geom_hbond_site_symmetry_A
_geom_hbond_publ_flag
O25 H25B O9 0.84 2.31 3.046(12) 146.7 2_665 yes
O25 H25B O10 0.84 2.38 3.040(10) 136.0 2_665 yes
O26 H26B O18 0.84 1.84 2.666(14) 167.7 4_457 yes
N1 H1 O5 0.88 1.99 2.848(14) 165.3 3_646 yes
N6 H6A O27 0.88 2.00 2.879(12) 173.6 . yes
N20 H20 O23 0.88 2.20 3.061(10) 165.7 . yes
O15 H15C N21 0.84 2.61 3.329(16) 144.6 4_556 yes
N13 H13 O14 0.88 2.10 2.952(11) 164.3 . yes

loop_
_geom_torsion_atom_site_label_1
_geom_torsion_atom_site_label_2
_geom_torsion_atom_site_label_3
_geom_torsion_atom_site_label_4
_geom_torsion
_geom_torsion_site_symmetry_1
_geom_torsion_site_symmetry_2
_geom_torsion_site_symmetry_3
_geom_torsion_site_symmetry_4
_geom_torsion_publ_flag
Cu1 S1 C2 N1 -177.8(8) . . . . ?
Cu1 S1 C2 N2 4.2(7) . . . . ?
Cu1 S2 C7 N5 2.0(8) . . . . ?
Cu1 S2 C7 N6 -179.6(7) . . . . ?
Cu1 N3 C4 C3 -178.5(8) . . . . ?
Cu1 N3 C4 C5 2.5(10) . . . . ?
Cu1 N4 N5 C7 0.9(10) . . . . ?
Cu1 N4 C5 C4 -0.7(10) . . . . ?
Cu1 N4 C5 C6 175.9(7) . . . . ?
Cu3 S5 C58 N15 -173.7(6) . . . . ?
Cu3 S5 C58 N16 1.7(8) . . . . ?
Cu3 S6 C63 N19 5.9(8) . . . . ?
Cu3 S6 C63 N20 -178.1(7) . . . . ?
Cu3 N17 C60 C59 -175.1(7) . . . . ?
Cu3 N17 C60 C61 1.7(10) . . . . ?
Cu3 N18 N19 C63 4.3(11) . . . . ?
Cu3 N18 C61 C60 -1.5(10) . . . . ?
Cu3 N18 C61 C62 177.8(7) . . . . ?
O1 C11 C12 F10 54.7(18) . . . . ?
O1 C11 C12 F11 -65.3(19) . . . . ?
O1 C11 C12 F12 166.7(16) . . . . ?
O1 C11 C12 F10A 79.1(19) . . . . ?
O1 C11 C12 F12A -162.5(18) . . . . ?
O1 C11 C12 F11A -41(2) . . . . ?
O1 C11 C13 F16 75.0(14) . . . . ?
O1 C11 C13 F17 -41.5(15) . . . . ?
O1 C11 C13 F18 -156.8(14) . . . . ?
O1 C11 C13 F16A 27(2) . . . . ?
O1 C11 C13 F17A -77.4(15) . . . . ?
O1 C11 C13 F18A 175(2) . . . . ?
O1 C11 C14 F14 -177.2(14) . . . . ?
O1 C11 C14 F15 -51.5(18) . . . . ?
O1 C11 C14 F13 65.4(14) . . . . ?
O1 C11 C14 F15A -81.4(15) . . . . ?
O1 C11 C14 F14A 150.9(17) . . . . ?
O1 C11 C14 F13A 23.2(16) . . . . ?
O2 C16 C17 F4 63.4(12) . . . . ?
O2 C16 C17 F5 -171.9(8) . . . . ?
O2 C16 C17 F6 -54.9(11) . . . . ?
O2 C16 C18 F7 -160.7(8) . . . . ?
O2 C16 C18 F8 79.6(11) . . . . ?
O2 C16 C18 F9 -41.1(13) . . . . ?
O2 C16 C19 F1 -40.1(12) . . . . ?
O2 C16 C19 F2 80.6(10) . . . . ?
O2 C16 C19 F3 -161.0(9) . . . . ?
O3 C21 C22 O4 -8.8(16) . . . . ?
O3 C21 C22 N7 176.0(9) . . . . ?
O5 C24 C25 O6 64(2) . . . . ?
O5 C24 C25 C26 -176.3(16) . . . . ?
O5 C24 C25A O6A 63(3) . . . . ?
O5 C24 C25A C26A 177.0(18) . . . . ?
O6 C25 C26 C27 173.3(17) . . . . ?
O6 C25 C26 O7 -70(2) . . . . ?
O10 C23 C24 O5 179.0(8) . . . . ?
O10 C23 C24 C25 62.7(14) . . . . ?
O10 C23 C24 C25A 53(2) . . . . ?
O10 C27 C28 O9 -59.3(15) . . . . ?
O10 C27 C26 C25 -50(2) . . . . ?
O10 C27 C26 O7 -174.5(11) . . . . ?
O10 C27 C26A C25A -70.7(19) . . . . ?
O10 C27 C26A O7A -176(2) . . . . ?
O20 C67 C68 F49 -86.3(13) . . . . ?
O20 C67 C68 F50 144.3(11) . . . . ?
O20 C67 C68 F51 28.7(13) . . . . ?
O20 C67 C68 F50A -165.1(11) . . . . ?
O20 C67 C68 F49A -54(2) . . . . ?
O20 C67 C68 F51A 94.7(13) . . . . ?
O20 C67 C69 F52 -171.4(19) . . . . ?
O20 C67 C69 F53 -33(2) . . . . ?
O20 C67 C69 F54 78.0(15) . . . . ?
O20 C67 C69 F54A 38.5(16) . . . . ?
O20 C67 C69 F53A -66.7(12) . . . . ?
O20 C67 C69 F52A 172.4(15) . . . . ?
O20 C67 C70 F46 -76.2(12) . . . . ?
O20 C67 C70 F47 176.9(9) . . . . ?
O20 C67 C70 F48 51.6(17) . . . . ?
O20 C67 C70 F47A -142(2) . . . . ?
O20 C67 C70 F46A -27.2(14) . . . . ?
O20 C67 C70 F48A 71.9(17) . . . . ?
O21 C72 C73 F43 169.8(17) . . . . ?
O21 C72 C73 F44 40(2) . . . . ?
O21 C72 C73 F45 -71.3(17) . . . . ?
O21 C72 C73 F43A -148(3) . . . . ?
O21 C72 C73 F44A 71(3) . . . . ?
O21 C72 C73 F45A -26(3) . . . . ?
O21 C72 C74 F37 159.4(14) . . . . ?
O21 C72 C74 F38 37.7(16) . . . . ?
O21 C72 C74 F39 -83.1(15) . . . . ?
O21 C72 C74 F38A 80(3) . . . . ?
O21 C72 C74 F39A -59(3) . . . . ?
O21 C72 C74 F37A -165(3) . . . . ?
O21 C72 C75 F40 163.6(18) . . . . ?
O21 C72 C75 F41 38.3(17) . . . . ?
O21 C72 C75 F42 -76.0(16) . . . . ?
O21 C72 C75 F40A -176.4(19) . . . . ?
O21 C72 C75 F42A -55(2) . . . . ?
O21 C72 C75 F41A 74.8(18) . . . . ?
O22 C77 C78 O23 13.9(17) . . . . ?
O22 C77 C78 N21 -170.0(9) . . . . ?
O24 C80 C81 O25 65.9(12) . . . . ?
O24 C80 C81 C82 -172.2(8) . . . . ?
O25 C81 C82 O26 -64.4(11) . . . . ?
O25 C81 C82 C83 174.7(8) . . . . ?
O26 C82 C83 O28 -177.2(9) . . . . ?
O26 C82 C83 C84 62.0(12) . . . . ?
O28 C79 C80 O24 176.5(8) . . . . ?
O28 C79 C80 C81 57.7(11) . . . . ?
O28 C83 C84 O27 66.2(12) . . . . ?
N2 N3 C4 C3 0.1(13) . . . . ?
N2 N3 C4 C5 -178.9(7) . . . . ?
N3 N2 C2 S1 0.5(10) . . . . ?
N3 N2 C2 N1 -177.7(8) . . . . ?
N3 C4 C5 N4 -1.2(12) . . . . ?
N3 C4 C5 C6 -177.9(8) . . . . ?
N4 N5 C7 S2 -2.0(11) . . . . ?
N4 N5 C7 N6 179.6(7) . . . . ?
N5 N4 C5 C4 178.6(8) . . . . ?
N5 N4 C5 C6 -4.7(14) . . . . ?
N6 C8 C9 C10 -62.1(10) . . . . ?
N6 C8 C9 C15 177.4(7) . . . . ?
N6 C8 C9 C20 58.7(10) . . . . ?
N7 C23 C24 O5 -58.8(11) . . . . ?
N7 C23 C24 C25 -175.1(13) . . . . ?
N7 C23 C24 C25A 175(2) . . . . ?
N16 N17 C60 C59 4.5(14) . . . . ?
N16 N17 C60 C61 -178.7(8) . . . . ?
N17 N16 C58 S5 0.7(11) . . . . ?
N17 N16 C58 N15 176.2(7) . . . . ?
N17 C60 C61 N18 -0.1(12) . . . . ?
N17 C60 C61 C62 -179.4(8) . . . . ?
N18 N19 C63 S6 -7.0(12) . . . . ?
N18 N19 C63 N20 177.1(8) . . . . ?
N19 N18 C61 C60 178.1(8) . . . . ?
N19 N18 C61 C62 -2.6(14) . . . . ?
N20 C64 C65 C66 176.0(7) . . . . ?
N20 C64 C65 C71 -61.2(10) . . . . ?
N20 C64 C65 C76 57.2(10) . . . . ?
N21 C79 C80 O24 -64.1(12) . . . . ?
N21 C79 C80 C81 177.1(9) . . . . ?
C1 N1 C2 S1 -0.1(14) . . . . ?
C1 N1 C2 N2 178.0(9) . . . . ?
C2 N2 N3 Cu1 -6.7(10) . . . . ?
C2 N2 N3 C4 174.8(8) . . . . ?
C3 C4 C5 N4 179.9(9) . . . . ?
C3 C4 C5 C6 3.1(14) . . . . ?
C5 N4 N5 C7 -178.4(8) . . . . ?
C7 N6 C8 C9 96.5(10) . . . . ?
C8 N6 C7 S2 -176.6(7) . . . . ?
C8 N6 C7 N5 1.9(13) . . . . ?
C8 C9 C10 O1 -179.8(7) . . . . ?
C8 C9 C15 O2 63.4(10) . . . . ?
C8 C9 C20 O3 50.5(10) . . . . ?
C10 O1 C11 C12 -177.2(9) . . . . ?
C10 O1 C11 C13 -49.7(14) . . . . ?
C10 O1 C11 C14 69.3(12) . . . . ?
C10 C9 C15 O2 -55.3(10) . . . . ?
C10 C9 C20 O3 169.4(7) . . . . ?
C11 O1 C10 C9 178.2(9) . . . . ?
C12 C11 C13 F16 -164.0(11) . . . . ?
C12 C11 C13 F17 79.5(13) . . . . ?
C12 C11 C13 F18 -35.8(19) . . . . ?
C12 C11 C13 F16A 148(2) . . . . ?
C12 C11 C13 F17A 43.7(16) . . . . ?
C12 C11 C13 F18A -64(2) . . . . ?
C12 C11 C14 F14 71.1(17) . . . . ?
C12 C11 C14 F15 -163.1(15) . . . . ?
C12 C11 C14 F13 -46.2(15) . . . . ?
C12 C11 C14 F15A 167.0(14) . . . . ?
C12 C11 C14 F14A 39(2) . . . . ?
C12 C11 C14 F13A -88.4(15) . . . . ?
C13 C11 C12 F10 -72.9(19) . . . . ?
C13 C11 C12 F11 167.1(17) . . . . ?
C13 C11 C12 F12 39.1(19) . . . . ?
C13 C11 C12 F10A -49(2) . . . . ?
C13 C11 C12 F12A 70(2) . . . . ?
C13 C11 C12 F11A -168.9(18) . . . . ?
C13 C11 C14 F14 -51.5(16) . . . . ?
C13 C11 C14 F15 74.3(17) . . . . ?
C13 C11 C14 F13 -168.9(13) . . . . ?
C13 C11 C14 F15A 44.3(15) . . . . ?
C13 C11 C14 F14A -83.4(19) . . . . ?
C13 C11 C14 F13A 148.9(14) . . . . ?
C14 C11 C12 F10 171.8(17) . . . . ?
C14 C11 C12 F11 51.8(19) . . . . ?
C14 C11 C12 F12 -76.2(18) . . . . ?
C14 C11 C12 F10A -163.8(18) . . . . ?
C14 C11 C12 F12A -45(2) . . . . ?
C14 C11 C12 F11A 76(2) . . . . ?
C14 C11 C13 F16 -47.7(13) . . . . ?
C14 C11 C13 F17 -164.2(11) . . . . ?
C14 C11 C13 F18 80.4(16) . . . . ?
C14 C11 C13 F16A -96(2) . . . . ?
C14 C11 C13 F17A 159.9(13) . . . . ?
C14 C11 C13 F18A 53(2) . . . . ?
C15 O2 C16 C17 84.4(10) . . . . ?
C15 O2 C16 C18 -42.7(12) . . . . ?
C15 O2 C16 C19 -161.5(8) . . . . ?
C15 C9 C10 O1 -59.3(9) . . . . ?
C15 C9 C20 O3 -70.2(10) . . . . ?
C16 O2 C15 C9 -173.9(8) . . . . ?
C17 C16 C18 F7 73.4(12) . . . . ?
C17 C16 C18 F8 -46.3(13) . . . . ?
C17 C16 C18 F9 -167.0(9) . . . . ?
C17 C16 C19 F1 75.7(11) . . . . ?
C17 C16 C19 F2 -163.7(9) . . . . ?
C17 C16 C19 F3 -45.2(12) . . . . ?
C18 C16 C17 F4 -168.5(10) . . . . ?
C18 C16 C17 F5 -43.8(13) . . . . ?
C18 C16 C17 F6 73.2(12) . . . . ?
C18 C16 C19 F1 -161.7(9) . . . . ?
C18 C16 C19 F2 -41.0(13) . . . . ?
C18 C16 C19 F3 77.4(12) . . . . ?
C19 C16 C17 F4 -47.3(12) . . . . ?
C19 C16 C17 F5 77.5(11) . . . . ?
C19 C16 C17 F6 -165.5(9) . . . . ?
C19 C16 C18 F7 -46.5(12) . . . . ?
C19 C16 C18 F8 -166.2(9) . . . . ?
C19 C16 C18 F9 73.1(12) . . . . ?
C20 O3 C21 C22 -72.8(12) . . . . ?
C20 C9 C10 O1 59.1(9) . . . . ?
C20 C9 C15 O2 -175.7(7) . . . . ?
C21 O3 C20 C9 159.0(8) . . . . ?
C22 N7 C23 O10 -114.1(11) . . . . ?
C22 N7 C23 C24 126.7(11) . . . . ?
C23 O10 C27 C28 -171.0(10) . . . . ?
C23 O10 C27 C26 59.1(14) . . . . ?
C23 O10 C27 C26A 75.7(12) . . . . ?
C23 N7 C22 O4 -1.2(17) . . . . ?
C23 N7 C22 C21 173.9(10) . . . . ?
C23 C24 C25 O6 -178.9(15) . . . . ?
C23 C24 C25 C26 -59(2) . . . . ?
C23 C24 C25A O6A -171(2) . . . . ?
C23 C24 C25A C26A -57(3) . . . . ?
C24 C25 C26 C27 51(2) . . . . ?
C24 C25 C26 O7 167.7(16) . . . . ?
C24 C25A C26A C27 59(3) . . . . ?
C24 C25A C26A O7A -180(3) . . . . ?
C27 O10 C23 N7 173.0(9) . . . . ?
C27 O10 C23 C24 -62.6(11) . . . . ?
C28 C27 C26 C25 -176.0(15) . . . . ?
C28 C27 C26 O7 59.4(17) . . . . ?
C28 C27 C26A C25A 176.2(16) . . . . ?
C28 C27 C26A O7A 71(2) . . . . ?
C57 N15 C58 S5 -11.5(12) . . . . ?
C57 N15 C58 N16 172.5(9) . . . . ?
C58 N16 N17 Cu3 -3.4(10) . . . . ?
C58 N16 N17 C60 176.9(8) . . . . ?
C59 C60 C61 N18 176.8(9) . . . . ?
C59 C60 C61 C62 -2.5(14) . . . . ?
C61 N18 N19 C63 -175.3(8) . . . . ?
C63 N20 C64 C65 104.6(10) . . . . ?
C64 N20 C63 S6 178.8(6) . . . . ?
C64 N20 C63 N19 -4.9(13) . . . . ?
C64 C65 C66 O20 63.1(9) . . . . ?
C64 C65 C71 O21 172.0(7) . . . . ?
C64 C65 C76 O22 48.8(9) . . . . ?
C66 O20 C67 C68 65.1(11) . . . . ?
C66 O20 C67 C69 -176.4(9) . . . . ?
C66 O20 C67 C70 -57.8(11) . . . . ?
C66 C65 C71 O21 -65.4(9) . . . . ?
C66 C65 C76 O22 -71.5(9) . . . . ?
C67 O20 C66 C65 -161.1(8) . . . . ?
C68 C67 C69 F52 -52(2) . . . . ?
C68 C67 C69 F53 86(2) . . . . ?
C68 C67 C69 F54 -162.4(14) . . . . ?
C68 C67 C69 F54A 158.1(14) . . . . ?
C68 C67 C69 F53A 53.0(13) . . . . ?
C68 C67 C69 F52A -68.0(17) . . . . ?
C68 C67 C70 F46 158.7(10) . . . . ?
C68 C67 C70 F47 51.8(12) . . . . ?
C68 C67 C70 F48 -73.4(16) . . . . ?
C68 C67 C70 F47A 93(2) . . . . ?
C68 C67 C70 F46A -152.3(12) . . . . ?
C68 C67 C70 F48A -53.2(17) . . . . ?
C69 C67 C68 F49 159.4(11) . . . . ?
C69 C67 C68 F50 29.9(15) . . . . ?
C69 C67 C68 F51 -85.6(12) . . . . ?
C69 C67 C68 F50A 80.5(13) . . . . ?
C69 C67 C68 F49A -168.7(18) . . . . ?
C69 C67 C68 F51A -19.7(15) . . . . ?
C69 C67 C70 F46 39.1(13) . . . . ?
C69 C67 C70 F47 -67.9(12) . . . . ?
C69 C67 C70 F48 166.9(14) . . . . ?
C69 C67 C70 F47A -27(3) . . . . ?
C69 C67 C70 F46A 88.0(13) . . . . ?
C69 C67 C70 F48A -172.8(15) . . . . ?
C70 C67 C68 F49 40.4(14) . . . . ?
C70 C67 C68 F50 -89.0(14) . . . . ?
C70 C67 C68 F51 155.4(10) . . . . ?
C70 C67 C68 F50A -38.4(13) . . . . ?
C70 C67 C68 F49A 72(2) . . . . ?
C70 C67 C68 F51A -138.6(13) . . . . ?
C70 C67 C69 F52 66(2) . . . . ?
C70 C67 C69 F53 -156(2) . . . . ?
C70 C67 C69 F54 -44.4(16) . . . . ?
C70 C67 C69 F54A -83.8(15) . . . . ?
C70 C67 C69 F53A 171.0(11) . . . . ?
C70 C67 C69 F52A 50.1(18) . . . . ?
C71 O21 C72 C73 -75.6(16) . . . . ?
C71 O21 C72 C74 47.3(13) . . . . ?
C71 O21 C72 C75 164.6(10) . . . . ?
C71 C65 C66 O20 -58.2(9) . . . . ?
C71 C65 C76 O22 166.9(7) . . . . ?
C72 O21 C71 C65 167.9(9) . . . . ?
C73 C72 C74 F37 -75.0(16) . . . . ?
C73 C72 C74 F38 163.4(14) . . . . ?
C73 C72 C74 F39 42.5(16) . . . . ?
C73 C72 C74 F38A -154(3) . . . . ?
C73 C72 C74 F39A 67(3) . . . . ?
C73 C72 C74 F37A -39(3) . . . . ?
C73 C72 C75 F40 42(2) . . . . ?
C73 C72 C75 F41 -83.4(17) . . . . ?
C73 C72 C75 F42 162.3(16) . . . . ?
C73 C72 C75 F40A 62(2) . . . . ?
C73 C72 C75 F42A -176(2) . . . . ?
C73 C72 C75 F41A -46.8(19) . . . . ?
C74 C72 C73 F43 46(2) . . . . ?
C74 C72 C73 F44 -84.0(19) . . . . ?
C74 C72 C73 F45 164.4(13) . . . . ?
C74 C72 C73 F43A 88(3) . . . . ?
C74 C72 C73 F44A -54(3) . . . . ?
C74 C72 C73 F45A -151(3) . . . . ?
C74 C72 C75 F40 -78(2) . . . . ?
C74 C72 C75 F41 156.6(14) . . . . ?
C74 C72 C75 F42 42.4(18) . . . . ?
C74 C72 C75 F40A -58(2) . . . . ?
C74 C72 C75 F42A 64(2) . . . . ?
C74 C72 C75 F41A -166.8(17) . . . . ?
C75 C72 C73 F43 -75(2) . . . . ?
C75 C72 C73 F44 155.4(17) . . . . ?
C75 C72 C73 F45 43.8(17) . . . . ?
C75 C72 C73 F43A -33(3) . . . . ?
C75 C72 C73 F44A -174(2) . . . . ?
C75 C72 C73 F45A 89(3) . . . . ?
C75 C72 C74 F37 46.3(16) . . . . ?
C75 C72 C74 F38 -75.4(15) . . . . ?
C75 C72 C74 F39 163.8(14) . . . . ?
C75 C72 C74 F38A -33(3) . . . . ?
C75 C72 C74 F39A -172(3) . . . . ?
C75 C72 C74 F37A 82(3) . . . . ?
C76 O22 C77 C78 74.6(11) . . . . ?
C76 C65 C66 O20 -178.7(7) . . . . ?
C76 C65 C71 O21 54.7(9) . . . . ?
C77 O22 C76 C65 -170.8(8) . . . . ?
C78 N21 C79 O28 -81.8(14) . . . . ?
C78 N21 C79 C80 160.4(11) . . . . ?
C79 O28 C83 C82 68.3(11) . . . . ?
C79 O28 C83 C84 -171.5(8) . . . . ?
C79 N21 C78 O23 17(2) . . . . ?
C79 N21 C78 C77 -159.5(11) . . . . ?
C79 C80 C81 O25 -174.1(9) . . . . ?
C79 C80 C81 C82 -52.2(12) . . . . ?
C80 C81 C82 O26 172.3(9) . . . . ?
C80 C81 C82 C83 51.5(11) . . . . ?
C81 C82 C83 O28 -58.2(12) . . . . ?
C81 C82 C83 C84 -179.0(9) . . . . ?
C82 C83 C84 O27 -172.5(9) . . . . ?
C83 O28 C79 N21 176.6(9) . . . . ?
C83 O28 C79 C80 -66.0(10) . . . . ?
Cu2 S3 C30 N8 179.8(8) . . . . ?
Cu2 S3 C30 N9 -0.7(11) . . . . ?
Cu2 S4 C35 N12 6.7(9) . . . . ?
Cu2 S4 C35 N13 -178.6(7) . . . . ?
Cu2 N10 C31 C32 179.1(9) . . . . ?
Cu2 N10 C31 C33 0.7(13) . . . . ?
Cu2 N11 N12 C35 3.8(11) . . . . ?
Cu2 N11 C33 C31 -2.4(12) . . . . ?
Cu2 N11 C33 C34 178.7(8) . . . . ?
O11 C39 C40 F22 178.7(9) . . . . ?
O11 C39 C40 F23 59.5(11) . . . . ?
O11 C39 C40 F24 -61.4(11) . . . . ?
O11 C39 C41 F25 150.8(14) . . . . ?
O11 C39 C41 F26 37.0(14) . . . . ?
O11 C39 C41 F27 -77.9(18) . . . . ?
O11 C39 C41 F26A 83.7(15) . . . . ?
O11 C39 C41 F25A -171.3(12) . . . . ?
O11 C39 C41 F27A -59(2) . . . . ?
O11 C39 C42 F19 -31.8(14) . . . . ?
O11 C39 C42 F20 81(2) . . . . ?
O11 C39 C42 F21 -139.4(14) . . . . ?
O11 C39 C42 F21A 168.7(10) . . . . ?
O11 C39 C42 F20A 62(2) . . . . ?
O11 C39 C42 F19A -89.7(16) . . . . ?
O12 C44 C45 F31 -75.9(10) . . . . ?
O12 C44 C45 F32 165.2(10) . . . . ?
O12 C44 C45 F33 46.4(12) . . . . ?
O12 C44 C46 F28 37.4(13) . . . . ?
O12 C44 C46 F29 159.8(10) . . . . ?
O12 C44 C46 F30 -80.3(11) . . . . ?
O12 C44 C47 F34 -61.4(13) . . . . ?
O12 C44 C47 F35 58.4(13) . . . . ?
O12 C44 C47 F36 175.5(11) . . . . ?
O13 C49 C50 O14 17.0(14) . . . . ?
O13 C49 C50 N14 -168.4(8) . . . . ?
O15 C52 C53 O16 66.5(17) . . . . ?
O15 C52 C53 C54 -174.9(12) . . . . ?
O16 C53 C54 O17 -70.5(17) . . . . ?
O16 C53 C54 C56 168.0(13) . . . . ?
O17 C54 C56 O19 -171.0(11) . . . . ?
O17 C54 C56 C55 64.0(17) . . . . ?
O18 C55 C56 O19 -65.9(16) . . . . ?
O18 C55 C56 C54 57.0(17) . . . . ?
O19 C51 C52 O15 -173.1(11) . . . . ?
O19 C51 C52 C53 64.9(14) . . . . ?
N9 N10 C31 C32 3.5(17) . . . . ?
N9 N10 C31 C33 -174.9(9) . . . . ?
N10 N9 C30 S3 0.0(15) . . . . ?
N10 N9 C30 N8 179.5(11) . . . . ?
N10 C31 C33 N11 1.1(15) . . . . ?
N10 C31 C33 C34 179.9(10) . . . . ?
N11 N12 C35 S4 -7.4(12) . . . . ?
N11 N12 C35 N13 178.0(8) . . . . ?
N12 N11 C33 C31 179.7(9) . . . . ?
N12 N11 C33 C34 0.8(16) . . . . ?
N13 C36 C37 C38 61.2(11) . . . . ?
N13 C36 C37 C43 -177.6(8) . . . . ?
N13 C36 C37 C48 -57.2(11) . . . . ?
N14 C51 C52 O15 -51.6(15) . . . . ?
N14 C51 C52 C53 -173.5(10) . . . . ?
C29 N8 C30 S3 -177.7(10) . . . . ?
C29 N8 C30 N9 3(2) . . . . ?
C30 N9 N10 Cu2 0.9(13) . . . . ?
C30 N9 N10 C31 176.2(11) . . . . ?
C32 C31 C33 N11 -177.3(11) . . . . ?
C32 C31 C33 C34 1.5(18) . . . . ?
C33 N11 N12 C35 -178.4(9) . . . . ?
C35 N13 C36 C37 -108.7(11) . . . . ?
C36 N13 C35 S4 -178.5(7) . . . . ?
C36 N13 C35 N12 -3.3(14) . . . . ?
C36 C37 C38 O11 179.8(7) . . . . ?
C36 C37 C43 O12 -62.1(10) . . . . ?
C36 C37 C48 O13 -49.5(10) . . . . ?
C38 O11 C39 C40 173.5(8) . . . . ?
C38 O11 C39 C41 55.1(12) . . . . ?
C38 O11 C39 C42 -67.8(12) . . . . ?
C38 C37 C43 O12 58.7(10) . . . . ?
C38 C37 C48 O13 -168.9(7) . . . . ?
C39 O11 C38 C37 171.4(8) . . . . ?
C40 C39 C41 F25 38.1(17) . . . . ?
C40 C39 C41 F26 -75.6(13) . . . . ?
C40 C39 C41 F27 169.4(15) . . . . ?
C40 C39 C41 F26A -29.0(16) . . . . ?
C40 C39 C41 F25A 76.1(13) . . . . ?
C40 C39 C41 F27A -171.2(17) . . . . ?
C40 C39 C42 F19 80.3(13) . . . . ?
C40 C39 C42 F20 -166.6(17) . . . . ?
C40 C39 C42 F21 -27.4(18) . . . . ?
C40 C39 C42 F21A -79.2(13) . . . . ?
C40 C39 C42 F20A 173.9(18) . . . . ?
C40 C39 C42 F19A 22.3(18) . . . . ?
C41 C39 C40 F22 -62.7(12) . . . . ?
C41 C39 C40 F23 178.1(9) . . . . ?
C41 C39 C40 F24 57.1(12) . . . . ?
C41 C39 C42 F19 -154.8(11) . . . . ?
C41 C39 C42 F20 -42(2) . . . . ?
C41 C39 C42 F21 97.6(16) . . . . ?
C41 C39 C42 F21A 45.7(13) . . . . ?
C41 C39 C42 F20A -61(2) . . . . ?
C41 C39 C42 F19A 147.3(15) . . . . ?
C42 C39 C40 F22 62.3(13) . . . . ?
C42 C39 C40 F23 -56.9(13) . . . . ?
C42 C39 C40 F24 -177.9(10) . . . . ?
C42 C39 C41 F25 -87.4(16) . . . . ?
C42 C39 C41 F26 158.8(11) . . . . ?
C42 C39 C41 F27 43.9(18) . . . . ?
C42 C39 C41 F26A -154.5(14) . . . . ?
C42 C39 C41 F25A -49.5(14) . . . . ?
C42 C39 C41 F27A 63(2) . . . . ?
C43 O12 C44 C45 156.4(9) . . . . ?
C43 O12 C44 C46 41.8(13) . . . . ?
C43 O12 C44 C47 -90.5(12) . . . . ?
C43 C37 C38 O11 58.2(9) . . . . ?
C43 C37 C48 O13 72.0(9) . . . . ?
C44 O12 C43 C37 172.2(8) . . . . ?
C45 C44 C46 F28 -74.7(11) . . . . ?
C45 C44 C46 F29 47.7(12) . . . . ?
C45 C44 C46 F30 167.6(9) . . . . ?
C45 C44 C47 F34 49.0(12) . . . . ?
C45 C44 C47 F35 168.8(9) . . . . ?
C45 C44 C47 F36 -74.1(13) . . . . ?
C46 C44 C45 F31 44.5(11) . . . . ?
C46 C44 C45 F32 -74.4(12) . . . . ?
C46 C44 C45 F33 166.8(10) . . . . ?
C46 C44 C47 F34 166.7(9) . . . . ?
C46 C44 C47 F35 -73.5(12) . . . . ?
C46 C44 C47 F36 43.6(15) . . . . ?
C47 C44 C45 F31 167.8(9) . . . . ?
C47 C44 C45 F32 48.9(13) . . . . ?
C47 C44 C45 F33 -69.9(13) . . . . ?
C47 C44 C46 F28 167.6(9) . . . . ?
C47 C44 C46 F29 -70.0(13) . . . . ?
C47 C44 C46 F30 49.9(12) . . . . ?
C48 O13 C49 C50 -79.0(10) . . . . ?
C48 C37 C38 O11 -60.3(9) . . . . ?
C48 C37 C43 O12 176.5(7) . . . . ?
C49 O13 C48 C37 168.0(7) . . . . ?
C50 N14 C51 O19 -96.4(11) . . . . ?
C50 N14 C51 C52 144.2(10) . . . . ?
C51 O19 C56 C54 61.3(12) . . . . ?
C51 O19 C56 C55 -173.7(11) . . . . ?
C51 N14 C50 O14 6.3(16) . . . . ?
C51 N14 C50 C49 -168.2(9) . . . . ?
C51 C52 C53 O16 -172.9(13) . . . . ?
C51 C52 C53 C54 -54.2(15) . . . . ?
C52 C53 C54 O17 170.3(12) . . . . ?
C52 C53 C54 C56 48.8(17) . . . . ?
C53 C54 C56 O19 -49.1(16) . . . . ?
C53 C54 C56 C55 -174.1(13) . . . . ?
C56 O19 C51 N14 168.4(9) . . . . ?
C56 O19 C51 C52 -70.2(13) . . . . ?
O6A C25A C26A C27 -179(2) . . . . ?
O6A C25A C26A O7A -58(3) . . . . ?
C26 C27 C28 O9 71.2(17) . . . . ?
C26A C27 C28 O9 51.1(17) . . . . ?

loop_
_smtbx_masks_void_nr
_smtbx_masks_void_average_x
_smtbx_masks_void_average_y
_smtbx_masks_void_average_z
_smtbx_masks_void_volume
_smtbx_masks_void_count_electrons
_smtbx_masks_void_content
1 -0.695 -0.683 -0.425 3712.6 963.8 ?
2 0.000 0.500 0.706 11.9 0.0 ?
3 0.500 0.000 0.294 11.9 0.0 ?
